data_4127853
loop_
_publ_author_name
'Shoyama, Kazutaka'
'W\"urthner, Frank'

_publ_section_title
;
 Synthesis of a Carbon Nanocone by Cascade Annulation.
;
_journal_issue 33
_journal_name_full 'Journal of the American Chemical Society'
_journal_page_first 13008
_journal_page_last 13012
_journal_paper_doi 10.1021/jacs.9b06617
_journal_volume 141
_journal_year 2019
_chemical_formula_moiety 'C140 H95 N5 O10'
_chemical_formula_sum 'C140 H95 N5 O10'
_chemical_formula_weight 2007.20
_chemical_name_common C80
_chemical_name_systematic
;
N,N',N'',N''',N''''-pentakis(2,6-diisopropylphenyl)pentanaphtho
[3,4,4a,5,6-bcde:3,4,4a,5,6-ghij:3,4,4a,5,6-lmno:3,4,4a,5,6-
qrst:3,4,4a,5,6-vwxy]circumcorannulene-4,5:8,9:1,20:12,13:16,17-
pentakis(dicarboximide)
;
_space_group_crystal_system monoclinic
_space_group_IT_number 14
_space_group_name_Hall '-P 2yn'
_space_group_name_H-M_alt 'P 1 21/n 1'
_symmetry_space_group_name_Hall '-P 2yn'
_symmetry_space_group_name_H-M 'P 1 21/n 1'
_atom_sites_solution_hydrogens geom
_atom_sites_solution_primary direct
_atom_sites_solution_secondary difmap
_audit_creation_method SHELXL-2018/3
_cell_angle_alpha 90
_cell_angle_beta 92.015(3)
_cell_angle_gamma 90
_cell_formula_units_Z 4
_cell_length_a 20.0504(10)
_cell_length_b 23.9374(10)
_cell_length_c 38.7986(18)
_cell_measurement_reflns_used 9925
_cell_measurement_temperature 100(2)
_cell_measurement_theta_max 71.93
_cell_measurement_theta_min 2.28
_cell_volume 18610.0(15)
_computing_cell_refinement 'Bruker SAINT'
_computing_data_collection 'Bruker APEX3'
_computing_data_reduction 'Bruker SAINT'
_computing_structure_refinement 'SHELXL-2018/3 (Sheldrick, 2018)'
_computing_structure_solution 'SHELXT-2014/5 (Sheldrick, 2014)'
_diffrn_ambient_temperature 100(2)
_diffrn_measured_fraction_theta_full 0.994
_diffrn_measured_fraction_theta_max 0.994
_diffrn_measurement_device_type Bruker-Kappa-D8Quest_Photon100
_diffrn_measurement_method omega_and_phi_scan
_diffrn_radiation_type CuK\a
_diffrn_radiation_wavelength 1.54178
_diffrn_reflns_av_R_equivalents 0.1032
_diffrn_reflns_av_unetI/netI 0.1022
_diffrn_reflns_Laue_measured_fraction_full 0.994
_diffrn_reflns_Laue_measured_fraction_max 0.994
_diffrn_reflns_limit_h_max 23
_diffrn_reflns_limit_h_min -24
_diffrn_reflns_limit_k_max 28
_diffrn_reflns_limit_k_min -21
_diffrn_reflns_limit_l_max 46
_diffrn_reflns_limit_l_min -46
_diffrn_reflns_number 102415
_diffrn_reflns_point_group_measured_fraction_full 0.994
_diffrn_reflns_point_group_measured_fraction_max 0.994
_diffrn_reflns_theta_full 67.679
_diffrn_reflns_theta_max 68.499
_diffrn_reflns_theta_min 2.169
_diffrn_source Cu/K(alpha)_ImuS_Microsource
_exptl_absorpt_coefficient_mu 0.356
_exptl_absorpt_correction_T_max 0.7536
_exptl_absorpt_correction_T_min 0.5677
_exptl_absorpt_correction_type multi-scan
_exptl_absorpt_process_details Bruker-SADABS
_exptl_crystal_colour red
_exptl_crystal_density_diffrn 0.716
_exptl_crystal_density_method 'not measured'
_exptl_crystal_description block
_exptl_crystal_F_000 4200
_exptl_crystal_size_max 0.212
_exptl_crystal_size_mid 0.150
_exptl_crystal_size_min 0.020
_refine_diff_density_max 0.279
_refine_diff_density_min -0.286
_refine_diff_density_rms 0.054
_refine_ls_extinction_method none
_refine_ls_goodness_of_fit_ref 0.971
_refine_ls_hydrogen_treatment constr
_refine_ls_matrix_type full
_refine_ls_number_parameters 1461
_refine_ls_number_reflns 34035
_refine_ls_number_restraints 195
_refine_ls_restrained_S_all 0.973
_refine_ls_R_factor_all 0.1228
_refine_ls_R_factor_gt 0.0857
_refine_ls_shift/su_max 0.000
_refine_ls_shift/su_mean 0.000
_refine_ls_structure_factor_coef Fsqd
_refine_ls_weighting_details 'w=1/[\s^2^(Fo^2^)+(0.1525P)^2^] where P=(Fo^2^+2Fc^2^)/3'
_refine_ls_weighting_scheme calc
_refine_ls_wR_factor_gt 0.2454
_refine_ls_wR_factor_ref 0.2709
_reflns_Friedel_coverage 0.000
_reflns_number_gt 18603
_reflns_number_total 34035
_reflns_threshold_expression 'I > 2\s(I)'
_cod_data_source_file ja9b06617_si_002.cif
_cod_data_source_block c80_tol_sq
_cod_database_code 4127853
_shelx_shelxl_version_number 2018/3
_shelx_space_group_comment
;
The symmetry employed for this shelxl refinement is uniquely defined
by the following loop, which should always be used as a source of
symmetry information in preference to the above space-group names.
They are only intended as comments.
;
_shelx_estimated_absorpt_t_min 0.938
_shelx_estimated_absorpt_t_max 0.993

loop_
_space_group_symop_operation_xyz
'x, y, z'
'-x+1/2, y+1/2, -z+1/2'
'-x, -y, -z'
'x-1/2, -y-1/2, z-1/2'

loop_
_atom_site_label
_atom_site_type_symbol
_atom_site_fract_x
_atom_site_fract_y
_atom_site_fract_z
_atom_site_U_iso_or_equiv
_atom_site_adp_type
_atom_site_occupancy
_atom_site_site_symmetry_order
_atom_site_calc_flag
_atom_site_refinement_flags_posn
_atom_site_refinement_flags_adp
_atom_site_refinement_flags_occupancy
_atom_site_disorder_assembly
_atom_site_disorder_group
O1 O 0.67301(14) 0.13099(11) 0.07454(6) 0.0548(6) Uani 1 1 d . . . . .
O2 O 0.80870(14) 0.05203(10) 0.15753(6) 0.0541(6) Uani 1 1 d . . . . .
O3 O 0.89427(15) 0.05285(11) 0.31382(6) 0.0589(7) Uani 1 1 d . . . . .
O4 O 0.85057(15) 0.12956(11) 0.41773(6) 0.0615(7) Uani 1 1 d . . . . .
O5 O 0.67711(14) 0.30136(13) 0.49478(6) 0.0659(8) Uani 1 1 d . . . . .
O6 O 0.48167(13) 0.39552(12) 0.47647(6) 0.0572(6) Uani 1 1 d . . . . .
O7 O 0.27809(14) 0.48760(15) 0.36583(6) 0.0702(8) Uani 1 1 d . . . . .
O8 O 0.22113(14) 0.49232(16) 0.25121(6) 0.0734(9) Uani 1 1 d . . . . .
O9 O 0.29875(13) 0.41668(11) 0.10374(6) 0.0551(6) Uani 1 1 d . . . . .
O10 O 0.44050(13) 0.30170(12) 0.04814(6) 0.0580(6) Uani 1 1 d . . . . .
N1 N 0.74237(14) 0.09213(12) 0.11554(7) 0.0448(6) Uani 1 1 d . . . . .
N2 N 0.87142(16) 0.09092(12) 0.36583(7) 0.0502(7) Uani 1 1 d . . . . .
N3 N 0.57801(15) 0.34581(12) 0.48522(6) 0.0477(7) Uani 1 1 d . . . . .
N4 N 0.24983(15) 0.48949(14) 0.30885(7) 0.0524(7) Uani 1 1 d . . . . .
N5 N 0.37090(14) 0.35961(12) 0.07587(6) 0.0443(6) Uani 1 1 d . . . . .
C1 C 0.72345(16) 0.38754(14) 0.23226(7) 0.0402(7) Uani 1 1 d . . . . .
C2 C 0.74156(16) 0.38740(14) 0.26849(7) 0.0417(7) Uani 1 1 d . . . . .
C3 C 0.69822(16) 0.42362(13) 0.28525(7) 0.0398(7) Uani 1 1 d . . . . .
C4 C 0.65081(16) 0.44565(13) 0.26049(7) 0.0394(7) Uani 1 1 d . . . . .
C5 C 0.66772(17) 0.42400(13) 0.22764(7) 0.0417(7) Uani 1 1 d . . . . .
C6 C 0.61875(16) 0.41335(12) 0.20251(7) 0.0381(6) Uani 1 1 d . . . . .
C7 C 0.63073(16) 0.37063(14) 0.17807(7) 0.0407(7) Uani 1 1 d . . . . .
C8 C 0.68552(16) 0.33411(14) 0.18295(7) 0.0403(7) Uani 1 1 d . . . . .
C9 C 0.72956(16) 0.34017(14) 0.21267(7) 0.0420(7) Uani 1 1 d . . . . .
C10 C 0.76466(15) 0.29303(14) 0.22721(8) 0.0416(7) Uani 1 1 d . . . . .
C11 C 0.78265(16) 0.29317(14) 0.26278(8) 0.0410(7) Uani 1 1 d . . . . .
C12 C 0.76723(16) 0.33989(13) 0.28404(7) 0.0393(6) Uani 1 1 d . . . . .
C13 C 0.75675(16) 0.33318(14) 0.32024(7) 0.0402(7) Uani 1 1 d . . . . .
C14 C 0.71363(16) 0.37006(13) 0.33748(7) 0.0401(7) Uani 1 1 d . . . . .
C15 C 0.67853(16) 0.41267(13) 0.31874(7) 0.0391(6) Uani 1 1 d . . . . .
C16 C 0.61485(17) 0.43177(13) 0.32889(7) 0.0413(7) Uani 1 1 d . . . . .
C17 C 0.56829(17) 0.45336(13) 0.30376(8) 0.0412(7) Uani 1 1 d . . . . .
C18 C 0.58614(17) 0.45665(13) 0.26848(7) 0.0400(7) Uani 1 1 d . . . . .
C19 C 0.53629(16) 0.45384(13) 0.24144(7) 0.0386(6) Uani 1 1 d . . . . .
C20 C 0.55228(17) 0.43246(13) 0.20801(7) 0.0410(7) Uani 1 1 d . . . . .
C21 C 0.50198(16) 0.41978(13) 0.18334(7) 0.0399(7) Uani 1 1 d . . . . .
C22 C 0.51785(17) 0.38635(13) 0.15405(7) 0.0409(7) Uani 1 1 d . . . . .
C23 C 0.58049(17) 0.35845(14) 0.15258(7) 0.0412(7) Uani 1 1 d . . . . .
C24 C 0.59076(17) 0.31535(14) 0.12814(8) 0.0428(7) Uani 1 1 d . . . . .
C25 C 0.64599(16) 0.27693(14) 0.13367(7) 0.0404(7) Uani 1 1 d . . . . .
C26 C 0.68901(16) 0.28457(13) 0.16294(7) 0.0407(7) Uani 1 1 d . . . . .
C27 C 0.73204(16) 0.24000(14) 0.17473(7) 0.0413(7) Uani 1 1 d . . . . .
C28 C 0.76613(16) 0.24216(14) 0.20800(7) 0.0415(7) Uani 1 1 d . . . . .
C29 C 0.79585(17) 0.19392(15) 0.22266(8) 0.0455(7) Uani 1 1 d . . . . .
C30 C 0.81624(17) 0.19384(15) 0.25927(8) 0.0455(7) Uani 1 1 d . . . . .
C31 C 0.80314(16) 0.24170(14) 0.27913(8) 0.0419(7) Uani 1 1 d . . . . .
C32 C 0.80565(17) 0.23950(14) 0.31655(7) 0.0424(7) Uani 1 1 d . . . . .
C33 C 0.77921(16) 0.28341(14) 0.33657(8) 0.0417(7) Uani 1 1 d . . . . .
C34 C 0.76916(16) 0.27554(14) 0.37279(7) 0.0393(7) Uani 1 1 d . . . . .
C35 C 0.72553(16) 0.31381(14) 0.39050(7) 0.0414(7) Uani 1 1 d . . . . .
C36 C 0.69349(16) 0.35652(13) 0.37159(7) 0.0400(7) Uani 1 1 d . . . . .
C37 C 0.63643(17) 0.38413(13) 0.38427(7) 0.0419(7) Uani 1 1 d . . . . .
C38 C 0.59331(17) 0.41802(13) 0.36231(7) 0.0422(7) Uani 1 1 d . . . . .
C39 C 0.52763(17) 0.43175(13) 0.37269(7) 0.0414(7) Uani 1 1 d . . . . .
C40 C 0.48023(17) 0.45405(14) 0.34684(7) 0.0430(7) Uani 1 1 d . . . . .
C41 C 0.50048(17) 0.45925(13) 0.31176(7) 0.0408(7) Uani 1 1 d . . . . .
C42 C 0.45167(17) 0.46732(13) 0.28451(7) 0.0413(7) Uani 1 1 d . . . . .
C43 C 0.46856(17) 0.46107(13) 0.24900(8) 0.0420(7) Uani 1 1 d . . . . .
C44 C 0.41769(18) 0.45700(14) 0.22289(8) 0.0460(7) Uani 1 1 d . . . . .
C45 C 0.43484(18) 0.43615(14) 0.18864(8) 0.0448(7) Uani 1 1 d . . . . .
C46 C 0.38785(17) 0.42820(14) 0.16134(8) 0.0418(7) Uani 1 1 d . . . . .
H1 H 0.343907 0.442527 0.163070 0.050 Uiso 1 1 calc R U . . .
C47 C 0.40519(17) 0.39962(14) 0.13191(8) 0.0437(7) Uani 1 1 d . . . . .
C48 C 0.35291(18) 0.39375(15) 0.10357(8) 0.0469(8) Uani 1 1 d . . . . .
C49 C 0.46734(17) 0.37557(13) 0.12900(7) 0.0413(7) Uani 1 1 d . . . . .
C50 C 0.48169(17) 0.33870(14) 0.10137(7) 0.0428(7) Uani 1 1 d . . . . .
C51 C 0.43136(18) 0.33093(14) 0.07332(8) 0.0459(7) Uani 1 1 d . . . . .
C52 C 0.54093(17) 0.30906(14) 0.10126(8) 0.0451(7) Uani 1 1 d . . . . .
H2 H 0.548603 0.283939 0.082858 0.054 Uiso 1 1 calc R U . . .
C53 C 0.65455(17) 0.22858(15) 0.11302(7) 0.0443(7) Uani 1 1 d . . . . .
H3 H 0.629855 0.224924 0.091797 0.053 Uiso 1 1 calc R U . . .
C54 C 0.69842(17) 0.18678(14) 0.12347(8) 0.0443(7) Uani 1 1 d . . . . .
C55 C 0.70217(18) 0.13588(14) 0.10198(8) 0.0452(7) Uani 1 1 d . . . . .
C56 C 0.73494(17) 0.19050(14) 0.15557(8) 0.0434(7) Uani 1 1 d . . . . .
C57 C 0.77067(17) 0.14455(14) 0.16867(7) 0.0437(7) Uani 1 1 d . . . . .
C58 C 0.77664(18) 0.09257(15) 0.14775(8) 0.0469(8) Uani 1 1 d . . . . .
C59 C 0.80047(18) 0.14592(15) 0.20195(8) 0.0471(8) Uani 1 1 d . . . . .
H4 H 0.823990 0.114120 0.210572 0.057 Uiso 1 1 calc R U . . .
C60 C 0.84045(18) 0.14575(14) 0.27708(8) 0.0463(7) Uani 1 1 d . . . . .
H5 H 0.852399 0.113725 0.264220 0.056 Uiso 1 1 calc R U . . .
C61 C 0.84708(17) 0.14431(15) 0.31252(8) 0.0460(7) Uani 1 1 d . . . . .
C62 C 0.87259(19) 0.09166(15) 0.32961(8) 0.0492(8) Uani 1 1 d . . . . .
C63 C 0.82765(17) 0.18963(15) 0.33232(8) 0.0454(7) Uani 1 1 d . . . . .
C64 C 0.82454(17) 0.18625(14) 0.36911(7) 0.0432(7) Uani 1 1 d . . . . .
C65 C 0.84896(19) 0.13486(16) 0.38671(8) 0.0513(8) Uani 1 1 d . . . . .
C66 C 0.79689(17) 0.22722(15) 0.38849(7) 0.0455(7) Uani 1 1 d . . . . .
H6 H 0.796298 0.223173 0.412834 0.055 Uiso 1 1 calc R U . . .
C67 C 0.70716(17) 0.30602(15) 0.42491(7) 0.0457(7) Uani 1 1 d . . . . .
H7 H 0.731693 0.280533 0.439201 0.055 Uiso 1 1 calc R U . . .
C68 C 0.65546(18) 0.33405(15) 0.43790(8) 0.0458(7) Uani 1 1 d . . . . .
C69 C 0.63876(19) 0.32510(16) 0.47488(8) 0.0512(8) Uani 1 1 d . . . . .
C70 C 0.61583(17) 0.37047(14) 0.41769(7) 0.0429(7) Uani 1 1 d . . . . .
C71 C 0.55420(17) 0.39080(14) 0.42936(8) 0.0436(7) Uani 1 1 d . . . . .
C72 C 0.53320(18) 0.37899(16) 0.46489(8) 0.0483(8) Uani 1 1 d . . . . .
C73 C 0.51064(18) 0.41969(14) 0.40688(8) 0.0456(7) Uani 1 1 d . . . . .
H8 H 0.468602 0.431502 0.414780 0.055 Uiso 1 1 calc R U . . .
C74 C 0.41241(17) 0.46422(15) 0.35332(8) 0.0460(7) Uani 1 1 d . . . . .
H9 H 0.398632 0.463739 0.376493 0.055 Uiso 1 1 calc R U . . .
C75 C 0.36640(17) 0.47460(14) 0.32788(8) 0.0454(7) Uani 1 1 d . . . . .
C76 C 0.29606(19) 0.48332(16) 0.33602(8) 0.0510(8) Uani 1 1 d . . . . .
C77 C 0.38415(18) 0.47346(14) 0.29281(8) 0.0453(7) Uani 1 1 d . . . . .
C78 C 0.33476(18) 0.47644(15) 0.26545(8) 0.0477(8) Uani 1 1 d . . . . .
C79 C 0.26486(19) 0.48599(18) 0.27353(8) 0.0553(9) Uani 1 1 d . . . . .
C80 C 0.35215(18) 0.46746(15) 0.23167(8) 0.0490(8) Uani 1 1 d . . . . .
H10 H 0.318283 0.468489 0.213925 0.059 Uiso 1 1 calc R U . . .
C81 C 0.74856(18) 0.04312(14) 0.09371(8) 0.0470(8) Uani 1 1 d . . . . .
C82 C 0.69906(18) 0.00199(15) 0.09512(8) 0.0475(8) Uani 1 1 d . . . . .
C83 C 0.7052(2) -0.04425(16) 0.07236(9) 0.0548(9) Uani 1 1 d . . . . .
H11 H 0.673713 -0.073903 0.072851 0.066 Uiso 1 1 calc R U . . .
C84 C 0.7559(2) -0.04622(16) 0.04985(9) 0.0551(9) Uani 1 1 d . . . . .
H12 H 0.758126 -0.076541 0.034139 0.066 Uiso 1 1 calc R U . . .
C85 C 0.8040(2) -0.00513(15) 0.04946(9) 0.0532(8) Uani 1 1 d . . . . .
H13 H 0.839291 -0.007941 0.033857 0.064 Uiso 1 1 calc R U . . .
C86 C 0.80140(19) 0.04066(14) 0.07173(8) 0.0482(8) Uani 1 1 d . . . . .
C87 C 0.6406(2) 0.00569(17) 0.11851(9) 0.0558(9) Uani 1 1 d D . . . .
H14 H 0.644418 0.041330 0.131878 0.067 Uiso 0.63(2) 1 calc R U P A 1
H15 H 0.628903 0.045739 0.122412 0.067 Uiso 0.37(2) 1 calc R U P A 2
C88 C 0.5752(3) 0.0068(6) 0.0970(2) 0.071(3) Uani 0.63(2) 1 d D . P A 1
H16 H 0.537557 0.009240 0.112332 0.106 Uiso 0.63(2) 1 calc R U P A 1
H17 H 0.574888 0.039376 0.081642 0.106 Uiso 0.63(2) 1 calc R U P A 1
H18 H 0.571356 -0.027364 0.083170 0.106 Uiso 0.63(2) 1 calc R U P A 1
C89 C 0.6407(6) -0.0432(5) 0.1442(3) 0.080(4) Uani 0.63(2) 1 d D . P A 1
H19 H 0.602293 -0.039746 0.158976 0.120 Uiso 0.63(2) 1 calc R U P A 1
H20 H 0.637709 -0.078555 0.131451 0.120 Uiso 0.63(2) 1 calc R U P A 1
H21 H 0.681993 -0.042508 0.158403 0.120 Uiso 0.63(2) 1 calc R U P A 1
C90 C 0.5784(8) -0.0263(10) 0.1027(4) 0.093(4) Uani 0.37(2) 1 d D . P A 2
H22 H 0.541233 -0.023312 0.118338 0.139 Uiso 0.37(2) 1 calc R U P A 2
H23 H 0.565353 -0.009883 0.080338 0.139 Uiso 0.37(2) 1 calc R U P A 2
H24 H 0.589781 -0.065778 0.099568 0.139 Uiso 0.37(2) 1 calc R U P A 2
C91 C 0.6551(12) -0.0236(10) 0.1536(4) 0.093(4) Uani 0.37(2) 1 d D . P A 2
H25 H 0.616024 -0.020277 0.167943 0.139 Uiso 0.37(2) 1 calc R U P A 2
H26 H 0.664699 -0.063233 0.149670 0.139 Uiso 0.37(2) 1 calc R U P A 2
H27 H 0.693654 -0.005973 0.165353 0.139 Uiso 0.37(2) 1 calc R U P A 2
C92 C 0.8535(2) 0.08555(17) 0.07006(10) 0.0599(9) Uani 1 1 d D . . . .
H28 H 0.845428 0.113342 0.088697 0.072 Uiso 0.76(3) 1 calc R U P B 1
H29 H 0.851976 0.103873 0.093184 0.072 Uiso 0.24(3) 1 calc R U P B 2
C93 C 0.8524(8) 0.1160(4) 0.03604(17) 0.089(3) Uani 0.76(3) 1 d D . P B 1
H30 H 0.887410 0.144635 0.036510 0.133 Uiso 0.76(3) 1 calc R U P B 1
H31 H 0.860397 0.089410 0.017423 0.133 Uiso 0.76(3) 1 calc R U P B 1
H32 H 0.808822 0.133780 0.032056 0.133 Uiso 0.76(3) 1 calc R U P B 1
C94 C 0.9224(4) 0.0608(4) 0.0764(6) 0.120(5) Uani 0.76(3) 1 d D . P B 1
H33 H 0.955986 0.090493 0.075224 0.180 Uiso 0.76(3) 1 calc R U P B 1
H34 H 0.925130 0.043426 0.099243 0.180 Uiso 0.76(3) 1 calc R U P B 1
H35 H 0.930775 0.032614 0.058746 0.180 Uiso 0.76(3) 1 calc R U P B 1
C95 C 0.8335(15) 0.1321(15) 0.0452(10) 0.092(7) Uani 0.24(3) 1 d D . P B 2
H36 H 0.868927 0.160285 0.045034 0.138 Uiso 0.24(3) 1 calc R U P B 2
H37 H 0.826435 0.116691 0.021983 0.138 Uiso 0.24(3) 1 calc R U P B 2
H38 H 0.792059 0.149464 0.052620 0.138 Uiso 0.24(3) 1 calc R U P B 2
C96 C 0.9279(9) 0.076(2) 0.0654(7) 0.092(7) Uani 0.24(3) 1 d D . P B 2
H39 H 0.950744 0.112635 0.065178 0.138 Uiso 0.24(3) 1 calc R U P B 2
H40 H 0.946331 0.053726 0.084468 0.138 Uiso 0.24(3) 1 calc R U P B 2
H41 H 0.934539 0.057087 0.043511 0.138 Uiso 0.24(3) 1 calc R U P B 2
C97 C 0.8971(2) 0.04309(15) 0.38424(8) 0.0522(8) Uani 1 1 d . . . . .
C98 C 0.85225(19) 0.00245(15) 0.39571(8) 0.0499(8) Uani 1 1 d . . . . .
C99 C 0.8794(2) -0.04139(16) 0.41559(8) 0.0570(9) Uani 1 1 d . . . . .
H42 H 0.850905 -0.070163 0.423330 0.068 Uiso 1 1 calc R U . . .
C100 C 0.9461(2) -0.04347(16) 0.42404(8) 0.0591(9) Uani 1 1 d . . . . .
H43 H 0.962969 -0.073565 0.437737 0.071 Uiso 1 1 calc R U . . .
C101 C 0.9896(2) -0.00303(15) 0.41321(8) 0.0554(9) Uani 1 1 d . . . . .
H44 H 1.035663 -0.005412 0.419593 0.066 Uiso 1 1 calc R U . . .
C102 C 0.9662(2) 0.04137(15) 0.39291(8) 0.0514(8) Uani 1 1 d . . . . .
C103 C 0.7796(2) 0.00665(18) 0.38711(9) 0.0573(9) Uani 1 1 d . . . . .
H45 H 0.769307 0.047266 0.384051 0.069 Uiso 1 1 calc R U . . .
C104 C 0.7597(3) -0.0224(3) 0.35259(12) 0.0839(15) Uani 1 1 d . . . . .
H46 H 0.711516 -0.018461 0.348086 0.126 Uiso 1 1 calc R U . . .
H47 H 0.783676 -0.004914 0.333822 0.126 Uiso 1 1 calc R U . . .
H48 H 0.771307 -0.062087 0.354001 0.126 Uiso 1 1 calc R U . . .
C105 C 0.7349(3) -0.0148(2) 0.41548(12) 0.0806(13) Uani 1 1 d . . . . .
H49 H 0.687939 -0.010717 0.407998 0.121 Uiso 1 1 calc R U . . .
H50 H 0.744659 -0.054294 0.419999 0.121 Uiso 1 1 calc R U . . .
H51 H 0.743455 0.006884 0.436599 0.121 Uiso 1 1 calc R U . . .
C106 C 1.0141(2) 0.08759(17) 0.38221(10) 0.0595(9) Uani 1 1 d . . . . .
H52 H 0.985459 0.116854 0.370741 0.071 Uiso 0.60(2) 1 calc R U P C 1
H53 H 0.992471 0.109947 0.363119 0.071 Uiso 0.40(2) 1 calc R U P C 2
C107 C 1.0617(5) 0.0681(4) 0.3550(3) 0.072(2) Uani 0.60(2) 1 d . . P C 1
H54 H 1.036209 0.050213 0.335993 0.107 Uiso 0.60(2) 1 calc R U P C 1
H55 H 1.086066 0.100221 0.346195 0.107 Uiso 0.60(2) 1 calc R U P C 1
H56 H 1.093387 0.041159 0.365282 0.107 Uiso 0.60(2) 1 calc R U P C 1
C108 C 1.0472(6) 0.1154(5) 0.4123(3) 0.072(2) Uani 0.60(2) 1 d . . P C 1
H57 H 1.013471 0.126700 0.428643 0.107 Uiso 0.60(2) 1 calc R U P C 1
H58 H 1.078655 0.089365 0.423710 0.107 Uiso 0.60(2) 1 calc R U P C 1
H59 H 1.071334 0.148426 0.404623 0.107 Uiso 0.60(2) 1 calc R U P C 1
C109 C 1.0830(8) 0.0676(5) 0.3710(5) 0.066(3) Uani 0.40(2) 1 d . . P C 2
H60 H 1.109949 0.099898 0.364684 0.099 Uiso 0.40(2) 1 calc R U P C 2
H61 H 1.105501 0.047501 0.390118 0.099 Uiso 0.40(2) 1 calc R U P C 2
H62 H 1.077405 0.042583 0.351116 0.099 Uiso 0.40(2) 1 calc R U P C 2
C110 C 1.0271(9) 0.1265(6) 0.4145(5) 0.066(3) Uani 0.40(2) 1 d . . P C 2
H63 H 1.057710 0.156625 0.408452 0.099 Uiso 0.40(2) 1 calc R U P C 2
H64 H 0.984781 0.142587 0.421537 0.099 Uiso 0.40(2) 1 calc R U P C 2
H65 H 1.046998 0.104532 0.433512 0.099 Uiso 0.40(2) 1 calc R U P C 2
C111 C 0.56457(19) 0.33661(15) 0.52127(8) 0.0483(8) Uani 1 1 d . . . . .
C112 C 0.52713(19) 0.29070(16) 0.53040(9) 0.0530(8) Uani 1 1 d . . . . .
C113 C 0.5199(2) 0.28067(17) 0.56539(10) 0.0591(9) Uani 1 1 d . . . . .
H66 H 0.493933 0.249788 0.572413 0.071 Uiso 1 1 calc R U . . .
C114 C 0.54978(19) 0.31462(17) 0.58997(9) 0.0556(9) Uani 1 1 d . . . . .
H67 H 0.545728 0.306205 0.613736 0.067 Uiso 1 1 calc R U . . .
C115 C 0.5855(2) 0.36082(16) 0.58027(8) 0.0542(9) Uani 1 1 d . . . . .
H68 H 0.604557 0.384937 0.597400 0.065 Uiso 1 1 calc R U . . .
C116 C 0.59401(19) 0.37238(15) 0.54560(8) 0.0498(8) Uani 1 1 d . . . . .
C117 C 0.4965(2) 0.25149(19) 0.50357(11) 0.0662(10) Uani 1 1 d D . . . .
H69 H 0.490587 0.273915 0.481933 0.079 Uiso 0.858(14) 1 calc R U P D 1
H70 H 0.515067 0.259328 0.480484 0.079 Uiso 0.142(14) 1 calc R U P D 2
C118 C 0.5430(4) 0.2036(4) 0.4951(3) 0.110(4) Uani 0.858(14) 1 d D . P D 1
H71 H 0.521264 0.179394 0.477675 0.164 Uiso 0.858(14) 1 calc R U P D 1
H72 H 0.584370 0.218668 0.486032 0.164 Uiso 0.858(14) 1 calc R U P D 1
H73 H 0.553405 0.181911 0.515987 0.164 Uiso 0.858(14) 1 calc R U P D 1
C119 C 0.4275(4) 0.2310(4) 0.5122(2) 0.091(2) Uani 0.858(14) 1 d D . P D 1
H74 H 0.410605 0.205916 0.493907 0.136 Uiso 0.858(14) 1 calc R U P D 1
H75 H 0.429965 0.210742 0.534165 0.136 Uiso 0.858(14) 1 calc R U P D 1
H76 H 0.397331 0.262940 0.514075 0.136 Uiso 0.858(14) 1 calc R U P D 1
C120 C 0.5191(17) 0.1922(7) 0.5165(8) 0.059(5) Uani 0.142(14) 1 d D . P D 2
H77 H 0.501415 0.163650 0.500568 0.088 Uiso 0.142(14) 1 calc R U P D 2
H78 H 0.567993 0.190248 0.517580 0.088 Uiso 0.142(14) 1 calc R U P D 2
H79 H 0.502169 0.185513 0.539559 0.088 Uiso 0.142(14) 1 calc R U P D 2
C121 C 0.4208(8) 0.2588(16) 0.5020(8) 0.059(5) Uani 0.142(14) 1 d D . P D 2
H80 H 0.401053 0.233453 0.484664 0.088 Uiso 0.142(14) 1 calc R U P D 2
H81 H 0.403015 0.250229 0.524614 0.088 Uiso 0.142(14) 1 calc R U P D 2
H82 H 0.409807 0.297490 0.495776 0.088 Uiso 0.142(14) 1 calc R U P D 2
C122 C 0.6337(2) 0.42441(16) 0.53535(9) 0.0549(9) Uani 1 1 d . . . . .
H83 H 0.638619 0.423070 0.509804 0.066 Uiso 1 1 calc R U . . .
C123 C 0.7028(3) 0.4245(2) 0.55179(16) 0.0924(17) Uani 1 1 d . . . . .
H84 H 0.725767 0.389839 0.545965 0.139 Uiso 1 1 calc R U . . .
H85 H 0.727870 0.456519 0.543225 0.139 Uiso 1 1 calc R U . . .
H86 H 0.699795 0.427364 0.576884 0.139 Uiso 1 1 calc R U . . .
C124 C 0.5951(3) 0.47788(19) 0.54355(14) 0.0839(14) Uani 1 1 d . . . . .
H87 H 0.550537 0.476194 0.532423 0.126 Uiso 1 1 calc R U . . .
H88 H 0.591061 0.481215 0.568567 0.126 Uiso 1 1 calc R U . . .
H89 H 0.619137 0.510370 0.534908 0.126 Uiso 1 1 calc R U . . .
C125 C 0.1820(2) 0.50269(19) 0.31639(9) 0.0594(9) Uani 1 1 d . . . . .
C126 C 0.1367(2) 0.4600(2) 0.32101(11) 0.0671(10) Uani 1 1 d . . . . .
C127 C 0.0700(3) 0.4755(3) 0.32828(13) 0.0867(14) Uani 1 1 d . . . . .
H90 H 0.037311 0.447608 0.331832 0.104 Uiso 1 1 calc R U . . .
C128 C 0.0534(2) 0.5309(3) 0.33013(12) 0.0789(13) Uani 1 1 d . . . . .
H91 H 0.008823 0.540981 0.334895 0.095 Uiso 1 1 calc R U . . .
C129 C 0.0990(2) 0.5718(2) 0.32534(12) 0.0784(13) Uani 1 1 d . . . . .
H92 H 0.085660 0.609802 0.326989 0.094 Uiso 1 1 calc R U . . .
C130 C 0.1637(2) 0.5597(2) 0.31819(9) 0.0647(10) Uani 1 1 d . . . . .
C131 C 0.1567(3) 0.3991(3) 0.31760(19) 0.1030(18) Uani 1 1 d . . . . .
H93 H 0.206200 0.395970 0.316083 0.124 Uiso 1 1 calc R U . . .
C132 C 0.1331(5) 0.3644(4) 0.3473(3) 0.176(4) Uani 1 1 d . . . . .
H94 H 0.153206 0.378540 0.368971 0.265 Uiso 1 1 calc R U . . .
H95 H 0.084379 0.366612 0.348134 0.265 Uiso 1 1 calc R U . . .
H96 H 0.146427 0.325361 0.344097 0.265 Uiso 1 1 calc R U . . .
C133 C 0.1227(4) 0.3735(4) 0.2860(3) 0.175(4) Uani 1 1 d . . . . .
H97 H 0.135641 0.393985 0.265399 0.262 Uiso 1 1 calc R U . . .
H98 H 0.136220 0.334307 0.284000 0.262 Uiso 1 1 calc R U . . .
H99 H 0.074172 0.375558 0.288037 0.262 Uiso 1 1 calc R U . . .
C134 C 0.2123(3) 0.6057(2) 0.31240(13) 0.0769(12) Uani 1 1 d . . . . .
H100 H 0.254872 0.588159 0.305278 0.092 Uiso 1 1 calc R U . . .
C135 C 0.2278(3) 0.6386(3) 0.34712(16) 0.1059(19) Uani 1 1 d . . . . .
H101 H 0.241884 0.612136 0.365246 0.159 Uiso 1 1 calc R U . . .
H102 H 0.263600 0.665640 0.343598 0.159 Uiso 1 1 calc R U . . .
H103 H 0.187595 0.658290 0.354045 0.159 Uiso 1 1 calc R U . . .
C136 C 0.1911(3) 0.6454(3) 0.28511(14) 0.0951(17) Uani 1 1 d . . . . .
H104 H 0.225336 0.674237 0.282835 0.143 Uiso 1 1 calc R U . . .
H105 H 0.184913 0.625408 0.263182 0.143 Uiso 1 1 calc R U . . .
H106 H 0.148895 0.662938 0.291149 0.143 Uiso 1 1 calc R U . . .
C137 C 0.32389(17) 0.35702(15) 0.04656(8) 0.0450(7) Uani 1 1 d . . . . .
C138 C 0.27148(19) 0.31857(16) 0.04787(9) 0.0532(8) Uani 1 1 d . . . . .
C139 C 0.2271(2) 0.31710(18) 0.01874(10) 0.0620(10) Uani 1 1 d . . . . .
H107 H 0.190210 0.292184 0.018521 0.074 Uiso 1 1 calc R U . . .
C140 C 0.2362(2) 0.35054(17) -0.00885(9) 0.0594(10) Uani 1 1 d . . . . .
H108 H 0.206611 0.347755 -0.028426 0.071 Uiso 1 1 calc R U . . .
C141 C 0.2873(2) 0.38816(16) -0.00895(8) 0.0555(9) Uani 1 1 d . . . . .
H109 H 0.292057 0.411819 -0.028366 0.067 Uiso 1 1 calc R U . . .
C142 C 0.33258(19) 0.39244(15) 0.01897(8) 0.0494(8) Uani 1 1 d . . . . .
C143 C 0.2632(3) 0.2785(2) 0.07728(11) 0.0819(14) Uani 1 1 d D . . . .
H110 H 0.301059 0.285088 0.094238 0.098 Uiso 0.466(18) 1 calc R U P E 1
H111 H 0.283606 0.293759 0.099200 0.098 Uiso 0.534(18) 1 calc R U P E 2
C144 C 0.1956(6) 0.2932(8) 0.0964(4) 0.107(5) Uani 0.466(18) 1 d D . P E 1
H112 H 0.193784 0.333460 0.100784 0.160 Uiso 0.466(18) 1 calc R U P E 1
H113 H 0.157076 0.282182 0.081650 0.160 Uiso 0.466(18) 1 calc R U P E 1
H114 H 0.194676 0.272903 0.118270 0.160 Uiso 0.466(18) 1 calc R U P E 1
C145 C 0.2561(10) 0.2188(5) 0.0733(3) 0.099(5) Uani 0.466(18) 1 d D . P E 1
H115 H 0.251375 0.201451 0.095932 0.149 Uiso 0.466(18) 1 calc R U P E 1
H116 H 0.216397 0.210634 0.058650 0.149 Uiso 0.466(18) 1 calc R U P E 1
H117 H 0.295695 0.203658 0.062451 0.149 Uiso 0.466(18) 1 calc R U P E 1
C146 C 0.1952(5) 0.2594(7) 0.0823(3) 0.094(4) Uani 0.534(18) 1 d D . P E 2
H118 H 0.194903 0.233625 0.101900 0.142 Uiso 0.534(18) 1 calc R U P E 2
H119 H 0.166637 0.291548 0.086855 0.142 Uiso 0.534(18) 1 calc R U P E 2
H120 H 0.178485 0.240121 0.061435 0.142 Uiso 0.534(18) 1 calc R U P E 2
C147 C 0.2991(7) 0.2218(3) 0.0664(2) 0.075(3) Uani 0.534(18) 1 d D . P E 2
H121 H 0.346170 0.229243 0.062229 0.113 Uiso 0.534(18) 1 calc R U P E 2
H122 H 0.295854 0.194277 0.084993 0.113 Uiso 0.534(18) 1 calc R U P E 2
H123 H 0.277217 0.207011 0.045323 0.113 Uiso 0.534(18) 1 calc R U P E 2
C148 C 0.3890(2) 0.43521(16) 0.01839(8) 0.0552(9) Uani 1 1 d . . . . .
H124 H 0.414123 0.432734 0.041076 0.066 Uiso 1 1 calc R U . . .
C149 C 0.3634(3) 0.49398(19) 0.01479(12) 0.0734(12) Uani 1 1 d . . . . .
H125 H 0.401102 0.519977 0.014523 0.110 Uiso 1 1 calc R U . . .
H126 H 0.336818 0.497470 -0.006801 0.110 Uiso 1 1 calc R U . . .
H127 H 0.335438 0.502812 0.034283 0.110 Uiso 1 1 calc R U . . .
C150 C 0.4382(2) 0.4211(2) -0.00972(10) 0.0684(11) Uani 1 1 d . . . . .
H128 H 0.453949 0.382595 -0.006649 0.103 Uiso 1 1 calc R U . . .
H129 H 0.415753 0.424921 -0.032449 0.103 Uiso 1 1 calc R U . . .
H130 H 0.476275 0.446719 -0.008037 0.103 Uiso 1 1 calc R U . . .

loop_
_atom_site_aniso_label
_atom_site_aniso_U_11
_atom_site_aniso_U_22
_atom_site_aniso_U_33
_atom_site_aniso_U_23
_atom_site_aniso_U_13
_atom_site_aniso_U_12
O1 0.0758(17) 0.0505(14) 0.0372(11) -0.0048(10) -0.0094(11) 0.0104(12)
O2 0.0749(17) 0.0464(13) 0.0406(11) -0.0029(10) -0.0042(11) 0.0127(12)
O3 0.0909(19) 0.0490(14) 0.0368(11) -0.0046(10) 0.0016(11) 0.0225(13)
O4 0.096(2) 0.0572(15) 0.0306(11) -0.0007(10) -0.0032(11) 0.0190(14)
O5 0.0746(18) 0.086(2) 0.0375(12) 0.0158(12) 0.0068(11) 0.0355(16)
O6 0.0596(15) 0.0731(17) 0.0394(11) 0.0039(11) 0.0088(10) 0.0190(13)
O7 0.0648(17) 0.105(2) 0.0411(13) -0.0071(14) 0.0049(11) 0.0151(16)
O8 0.0585(16) 0.119(3) 0.0426(13) -0.0179(15) -0.0032(11) 0.0182(17)
O9 0.0563(15) 0.0641(16) 0.0442(12) -0.0082(11) -0.0086(10) 0.0113(13)
O10 0.0671(16) 0.0639(16) 0.0424(12) -0.0161(11) -0.0094(11) 0.0063(13)
N1 0.0555(16) 0.0415(15) 0.0373(12) -0.0016(11) -0.0018(11) 0.0044(12)
N2 0.074(2) 0.0438(15) 0.0321(12) -0.0038(11) -0.0043(12) 0.0167(14)
N3 0.0600(18) 0.0504(16) 0.0329(12) 0.0020(11) 0.0020(11) 0.0082(13)
N4 0.0489(17) 0.068(2) 0.0398(13) -0.0095(13) -0.0012(11) 0.0023(14)
N5 0.0531(16) 0.0469(15) 0.0325(12) -0.0024(11) -0.0043(11) 0.0025(12)
C1 0.0434(17) 0.0434(17) 0.0334(14) 0.0017(12) -0.0013(12) -0.0032(13)
C2 0.0488(18) 0.0424(17) 0.0337(14) -0.0013(12) -0.0015(12) -0.0068(14)
C3 0.0492(18) 0.0343(15) 0.0354(14) 0.0001(12) -0.0049(12) -0.0050(13)
C4 0.0516(19) 0.0327(15) 0.0336(14) 0.0007(11) -0.0011(12) -0.0080(13)
C5 0.0539(19) 0.0378(16) 0.0334(14) 0.0032(12) 0.0029(12) -0.0017(14)
C6 0.0512(18) 0.0315(15) 0.0316(13) 0.0029(11) 0.0018(12) -0.0010(13)
C7 0.0480(18) 0.0440(17) 0.0301(13) 0.0025(12) 0.0028(12) -0.0010(14)
C8 0.0501(18) 0.0433(17) 0.0274(12) 0.0097(12) 0.0019(11) -0.0024(14)
C9 0.0463(18) 0.0446(18) 0.0350(14) 0.0039(12) 0.0029(12) -0.0030(14)
C10 0.0389(16) 0.0491(18) 0.0369(14) 0.0019(13) 0.0032(12) 0.0048(14)
C11 0.0420(17) 0.0454(18) 0.0356(14) 0.0028(13) 0.0029(12) -0.0041(14)
C12 0.0433(17) 0.0389(16) 0.0355(14) -0.0021(12) 0.0009(11) -0.0013(13)
C13 0.0455(17) 0.0441(17) 0.0307(13) -0.0008(12) -0.0026(11) 0.0000(14)
C14 0.0492(18) 0.0368(16) 0.0338(14) -0.0045(12) -0.0040(12) -0.0019(13)
C15 0.0463(17) 0.0391(16) 0.0320(13) -0.0011(12) 0.0008(11) -0.0061(13)
C16 0.0529(19) 0.0390(16) 0.0315(13) -0.0040(12) -0.0048(12) -0.0011(14)
C17 0.0526(19) 0.0355(16) 0.0353(14) -0.0014(12) -0.0018(12) 0.0012(14)
C18 0.0525(19) 0.0355(16) 0.0318(13) -0.0015(11) -0.0031(12) -0.0014(13)
C19 0.0498(18) 0.0345(15) 0.0315(13) 0.0039(11) -0.0009(12) 0.0045(13)
C20 0.059(2) 0.0361(16) 0.0271(13) 0.0059(11) -0.0021(12) -0.0012(14)
C21 0.0491(18) 0.0379(16) 0.0326(13) 0.0076(12) -0.0007(12) 0.0046(13)
C22 0.0519(19) 0.0393(16) 0.0314(13) 0.0037(12) 0.0009(12) 0.0030(14)
C23 0.0514(19) 0.0415(17) 0.0310(13) 0.0045(12) 0.0024(12) -0.0009(14)
C24 0.0540(19) 0.0400(17) 0.0347(14) 0.0043(12) 0.0029(12) 0.0018(14)
C25 0.0487(18) 0.0419(17) 0.0307(13) 0.0026(12) 0.0033(12) -0.0007(14)
C26 0.0494(18) 0.0391(16) 0.0338(14) 0.0025(12) 0.0055(12) -0.0005(14)
C27 0.0468(18) 0.0460(18) 0.0315(13) 0.0014(12) 0.0052(12) -0.0013(14)
C28 0.0412(17) 0.0493(18) 0.0345(14) 0.0021(13) 0.0058(12) 0.0018(14)
C29 0.0521(19) 0.0484(19) 0.0359(15) -0.0044(13) 0.0027(13) 0.0047(15)
C30 0.0487(18) 0.0516(19) 0.0364(15) -0.0003(13) 0.0039(13) 0.0112(15)
C31 0.0480(18) 0.0411(17) 0.0363(14) 0.0002(12) -0.0030(12) 0.0025(14)
C32 0.0500(18) 0.0478(18) 0.0294(13) 0.0015(12) 0.0003(12) 0.0021(14)
C33 0.0431(17) 0.0463(18) 0.0354(14) -0.0018(13) -0.0011(12) 0.0036(14)
C34 0.0455(17) 0.0446(17) 0.0277(13) -0.0044(12) -0.0027(11) 0.0012(14)
C35 0.0454(17) 0.0466(18) 0.0319(14) -0.0031(12) -0.0032(12) -0.0007(14)
C36 0.0474(18) 0.0380(16) 0.0343(14) -0.0057(12) -0.0033(12) -0.0014(13)
C37 0.0552(19) 0.0393(16) 0.0309(13) -0.0049(12) -0.0017(12) 0.0021(14)
C38 0.0541(19) 0.0388(16) 0.0332(14) -0.0089(12) -0.0037(12) -0.0010(14)
C39 0.0558(19) 0.0363(16) 0.0317(14) -0.0045(12) -0.0015(12) 0.0000(14)
C40 0.057(2) 0.0405(17) 0.0312(13) -0.0043(12) 0.0018(12) -0.0003(14)
C41 0.0550(19) 0.0356(16) 0.0314(13) -0.0030(12) -0.0030(12) 0.0007(14)
C42 0.0530(19) 0.0363(16) 0.0345(14) -0.0004(12) -0.0001(12) 0.0002(14)
C43 0.0549(19) 0.0367(16) 0.0342(14) -0.0007(12) -0.0023(12) -0.0003(14)
C44 0.057(2) 0.0440(18) 0.0365(15) -0.0004(13) -0.0053(13) 0.0050(15)
C45 0.056(2) 0.0428(17) 0.0356(14) 0.0012(13) 0.0007(13) 0.0008(15)
C46 0.0444(17) 0.0405(17) 0.0404(15) 0.0035(13) -0.0013(12) 0.0039(13)
C47 0.0518(19) 0.0448(18) 0.0341(14) 0.0041(13) -0.0042(12) -0.0059(15)
C48 0.054(2) 0.0527(19) 0.0336(14) 0.0014(13) -0.0001(13) 0.0027(16)
C49 0.057(2) 0.0357(16) 0.0315(13) 0.0029(12) 0.0017(12) 0.0000(14)
C50 0.0524(19) 0.0454(18) 0.0308(13) 0.0024(12) 0.0027(12) 0.0004(15)
C51 0.056(2) 0.0434(17) 0.0383(15) 0.0037(13) 0.0034(13) -0.0006(15)
C52 0.058(2) 0.0455(18) 0.0317(14) -0.0010(12) -0.0033(13) -0.0025(15)
C53 0.0520(19) 0.0509(19) 0.0300(13) -0.0026(13) 0.0025(12) -0.0012(15)
C54 0.0557(19) 0.0425(17) 0.0349(14) 0.0022(13) 0.0034(13) -0.0003(15)
C55 0.055(2) 0.0454(18) 0.0353(15) -0.0012(13) 0.0015(13) 0.0069(15)
C56 0.0478(18) 0.0480(18) 0.0348(14) 0.0019(13) 0.0057(12) 0.0033(15)
C57 0.0539(19) 0.0455(18) 0.0319(14) -0.0034(13) 0.0027(12) 0.0048(15)
C58 0.055(2) 0.051(2) 0.0351(14) 0.0013(14) 0.0037(13) 0.0075(16)
C59 0.058(2) 0.0451(18) 0.0384(15) -0.0010(13) -0.0011(13) 0.0103(15)
C60 0.061(2) 0.0418(17) 0.0357(15) -0.0046(13) -0.0009(13) 0.0067(15)
C61 0.0511(19) 0.0478(18) 0.0390(15) 0.0010(14) 0.0004(13) 0.0074(15)
C62 0.069(2) 0.0494(19) 0.0289(14) 0.0012(13) -0.0010(13) 0.0119(17)
C63 0.0512(19) 0.0490(19) 0.0359(15) -0.0015(13) 0.0005(13) 0.0072(15)
C64 0.0502(18) 0.0471(18) 0.0321(14) -0.0050(13) -0.0007(12) 0.0098(15)
C65 0.066(2) 0.053(2) 0.0347(16) -0.0012(14) -0.0024(14) 0.0130(17)
C66 0.056(2) 0.0504(19) 0.0300(13) 0.0016(13) -0.0009(12) 0.0065(15)
C67 0.055(2) 0.0506(19) 0.0309(14) -0.0015(13) -0.0052(13) 0.0066(15)
C68 0.057(2) 0.0486(18) 0.0316(14) -0.0027(13) 0.0021(13) 0.0049(15)
C69 0.068(2) 0.053(2) 0.0322(15) -0.0018(14) 0.0032(14) 0.0142(17)
C70 0.0516(19) 0.0437(17) 0.0334(14) -0.0019(12) 0.0016(12) 0.0003(14)
C71 0.0528(19) 0.0442(17) 0.0338(14) -0.0013(12) 0.0024(12) 0.0016(14)
C72 0.054(2) 0.055(2) 0.0365(15) -0.0013(14) 0.0018(14) 0.0031(16)
C73 0.0540(19) 0.0477(18) 0.0351(15) -0.0031(13) -0.0002(13) 0.0036(15)
C74 0.054(2) 0.0507(19) 0.0326(14) -0.0045(13) -0.0001(13) 0.0041(15)
C75 0.054(2) 0.0460(18) 0.0363(15) -0.0111(13) 0.0054(13) 0.0027(15)
C76 0.056(2) 0.059(2) 0.0382(16) -0.0050(14) 0.0007(14) 0.0025(17)
C77 0.058(2) 0.0440(18) 0.0341(14) -0.0025(13) -0.0018(13) 0.0056(15)
C78 0.054(2) 0.0496(19) 0.0388(15) -0.0106(14) -0.0090(13) 0.0084(15)
C79 0.053(2) 0.076(3) 0.0367(16) -0.0123(16) -0.0042(14) 0.0014(18)
C80 0.058(2) 0.0507(19) 0.0384(15) -0.0082(14) -0.0051(14) 0.0039(16)
C81 0.062(2) 0.0431(18) 0.0363(15) 0.0022(13) -0.0005(13) 0.0053(16)
C82 0.060(2) 0.0434(18) 0.0391(15) -0.0011(13) -0.0001(14) 0.0016(16)
C83 0.069(2) 0.0442(19) 0.0506(18) -0.0050(15) -0.0039(16) 0.0016(17)
C84 0.067(2) 0.047(2) 0.0507(18) -0.0122(15) -0.0017(16) 0.0050(18)
C85 0.071(2) 0.0468(19) 0.0419(16) -0.0051(14) 0.0061(15) 0.0059(18)
C86 0.063(2) 0.0421(18) 0.0391(15) -0.0037(13) 0.0003(14) 0.0044(16)
C87 0.069(2) 0.050(2) 0.0489(18) 0.0040(15) 0.0043(16) 0.0056(17)
C88 0.050(4) 0.105(9) 0.057(4) -0.008(4) 0.002(3) 0.015(4)
C89 0.074(6) 0.095(7) 0.073(5) 0.037(5) 0.033(5) 0.029(5)
C90 0.109(9) 0.086(10) 0.081(7) 0.019(6) -0.026(6) 0.014(6)
C91 0.109(9) 0.086(10) 0.081(7) 0.019(6) -0.026(6) 0.014(6)
C92 0.071(2) 0.053(2) 0.056(2) -0.0092(16) 0.0183(17) -0.0031(18)
C93 0.137(8) 0.070(5) 0.062(3) -0.013(3) 0.041(4) -0.034(5)
C94 0.063(4) 0.053(5) 0.244(16) -0.031(6) 0.008(6) -0.007(3)
C95 0.098(9) 0.119(17) 0.063(12) 0.022(10) 0.031(8) 0.023(11)
C96 0.098(9) 0.119(17) 0.063(12) 0.022(10) 0.031(8) 0.023(11)
C97 0.076(2) 0.0476(19) 0.0330(14) -0.0032(13) -0.0043(14) 0.0138(17)
C98 0.064(2) 0.0500(19) 0.0360(15) -0.0085(13) 0.0045(13) 0.0060(16)
C99 0.082(3) 0.051(2) 0.0382(16) 0.0016(14) 0.0053(16) 0.0068(18)
C100 0.092(3) 0.052(2) 0.0327(15) 0.0003(14) -0.0031(16) 0.0179(19)
C101 0.081(3) 0.0453(19) 0.0395(16) 0.0009(14) -0.0040(15) 0.0115(17)
C102 0.072(2) 0.0424(18) 0.0389(15) -0.0066(13) -0.0053(15) 0.0103(16)
C103 0.065(2) 0.060(2) 0.0475(18) -0.0052(16) 0.0080(16) 0.0092(19)
C104 0.084(3) 0.108(4) 0.059(2) -0.026(3) -0.002(2) 0.012(3)
C105 0.090(3) 0.089(3) 0.063(2) -0.008(2) 0.008(2) -0.009(3)
C106 0.075(3) 0.053(2) 0.0510(19) 0.0012(16) 0.0003(17) 0.0046(19)
C107 0.069(5) 0.078(4) 0.068(4) -0.014(3) 0.006(3) 0.001(3)
C108 0.069(5) 0.078(4) 0.068(4) -0.014(3) 0.006(3) 0.001(3)
C109 0.072(6) 0.051(5) 0.076(6) -0.008(4) 0.005(5) -0.002(4)
C110 0.072(6) 0.051(5) 0.076(6) -0.008(4) 0.005(5) -0.002(4)
C111 0.063(2) 0.0465(19) 0.0356(15) 0.0006(13) 0.0065(14) 0.0101(16)
C112 0.061(2) 0.050(2) 0.0485(18) -0.0016(15) 0.0009(15) 0.0046(17)
C113 0.069(2) 0.056(2) 0.053(2) 0.0091(17) 0.0174(17) 0.0062(19)
C114 0.064(2) 0.062(2) 0.0409(16) 0.0097(16) 0.0126(15) 0.0129(18)
C115 0.074(2) 0.056(2) 0.0319(15) -0.0004(14) 0.0008(14) 0.0068(18)
C116 0.064(2) 0.0475(19) 0.0379(15) 0.0052(14) 0.0053(14) 0.0065(16)
C117 0.077(3) 0.065(2) 0.057(2) -0.0080(19) 0.0069(18) -0.001(2)
C118 0.098(5) 0.108(6) 0.121(7) -0.067(5) -0.024(5) 0.024(4)
C119 0.106(4) 0.073(5) 0.095(5) -0.027(4) 0.024(4) -0.012(4)
C120 0.081(8) 0.053(9) 0.042(11) -0.014(8) 0.006(8) -0.014(8)
C121 0.081(8) 0.053(9) 0.042(11) -0.014(8) 0.006(8) -0.014(8)
C122 0.077(3) 0.049(2) 0.0386(16) -0.0025(14) 0.0027(15) 0.0036(18)
C123 0.080(3) 0.084(3) 0.112(4) 0.036(3) -0.013(3) -0.006(3)
C124 0.114(4) 0.053(2) 0.087(3) 0.003(2) 0.026(3) 0.008(3)
C125 0.057(2) 0.083(3) 0.0386(16) -0.0131(17) -0.0011(14) 0.0162(19)
C126 0.060(2) 0.083(3) 0.058(2) -0.011(2) 0.0047(17) 0.002(2)
C127 0.066(3) 0.123(4) 0.072(3) -0.010(3) 0.009(2) 0.000(3)
C128 0.061(3) 0.111(4) 0.065(2) 0.000(3) 0.016(2) 0.020(2)
C129 0.070(3) 0.099(3) 0.067(2) 0.001(2) 0.011(2) 0.031(2)
C130 0.068(2) 0.082(3) 0.0446(18) -0.0075(18) 0.0055(16) 0.027(2)
C131 0.074(3) 0.104(4) 0.132(5) -0.022(4) 0.015(3) -0.016(3)
C132 0.199(10) 0.108(6) 0.226(10) 0.037(7) 0.055(8) -0.031(6)
C133 0.130(7) 0.162(8) 0.232(9) -0.111(8) 0.012(6) -0.031(6)
C134 0.084(3) 0.072(3) 0.076(3) -0.007(2) 0.020(2) 0.009(2)
C135 0.123(5) 0.099(4) 0.096(4) -0.024(3) 0.010(3) 0.010(4)
C136 0.111(4) 0.099(4) 0.077(3) 0.009(3) 0.016(3) 0.030(3)
C137 0.0523(19) 0.0491(18) 0.0333(14) -0.0069(13) -0.0017(12) 0.0029(15)
C138 0.063(2) 0.053(2) 0.0436(17) -0.0023(15) -0.0038(15) -0.0104(17)
C139 0.058(2) 0.064(2) 0.064(2) -0.0067(19) -0.0150(17) -0.0073(19)
C140 0.071(3) 0.058(2) 0.0476(18) -0.0045(16) -0.0175(17) 0.0054(19)
C141 0.080(3) 0.051(2) 0.0345(15) -0.0018(14) -0.0123(15) 0.0022(19)
C142 0.060(2) 0.0499(19) 0.0381(15) -0.0039(14) -0.0066(14) 0.0024(16)
C143 0.099(3) 0.086(3) 0.059(2) 0.016(2) -0.027(2) -0.041(3)
C144 0.089(7) 0.152(13) 0.078(9) 0.027(9) -0.001(5) -0.059(7)
C145 0.149(15) 0.104(7) 0.046(5) 0.001(5) 0.006(7) -0.082(8)
C146 0.117(7) 0.106(10) 0.059(6) -0.001(6) -0.007(5) -0.041(6)
C147 0.123(8) 0.053(4) 0.048(4) 0.024(3) -0.018(5) -0.043(4)
C148 0.075(3) 0.052(2) 0.0377(16) 0.0049(14) -0.0102(15) -0.0099(18)
C149 0.098(3) 0.055(2) 0.066(2) 0.002(2) -0.008(2) -0.010(2)
C150 0.086(3) 0.069(3) 0.050(2) -0.0056(18) -0.0023(19) -0.016(2)

loop_
_atom_type_symbol
_atom_type_description
_atom_type_scat_dispersion_real
_atom_type_scat_dispersion_imag
_atom_type_scat_source
C C 0.0181 0.0091 'International Tables Vol C Tables 4.2.6.8 and 6.1.1.4'
H H 0.0000 0.0000 'International Tables Vol C Tables 4.2.6.8 and 6.1.1.4'
N N 0.0311 0.0180 'International Tables Vol C Tables 4.2.6.8 and 6.1.1.4'
O O 0.0492 0.0322 'International Tables Vol C Tables 4.2.6.8 and 6.1.1.4'

loop_
_geom_angle_atom_site_label_1
_geom_angle_atom_site_label_2
_geom_angle_atom_site_label_3
_geom_angle
C58 N1 C55 125.5(3)
C58 N1 C81 118.3(3)
C55 N1 C81 116.1(3)
C62 N2 C65 125.5(3)
C62 N2 C97 119.3(3)
C65 N2 C97 115.2(3)
C69 N3 C72 125.8(3)
C69 N3 C111 114.8(3)
C72 N3 C111 119.1(3)
C76 N4 C79 124.8(3)
C76 N4 C125 118.8(3)
C79 N4 C125 116.4(3)
C51 N5 C48 125.8(3)
C51 N5 C137 117.6(3)
C48 N5 C137 116.5(3)
C9 C1 C5 121.4(3)
C9 C1 C2 120.9(3)
C5 C1 C2 107.1(3)
C12 C2 C3 122.3(3)
C12 C2 C1 120.5(3)
C3 C2 C1 108.2(3)
C15 C3 C2 121.0(3)
C15 C3 C4 119.5(3)
C2 C3 C4 108.9(3)
C18 C4 C5 121.9(3)
C18 C4 C3 122.1(3)
C5 C4 C3 107.0(3)
C6 C5 C1 120.7(3)
C6 C5 C4 120.8(3)
C1 C5 C4 108.7(3)
C5 C6 C7 118.1(3)
C5 C6 C20 118.5(3)
C7 C6 C20 120.6(3)
C8 C7 C23 119.8(3)
C8 C7 C6 120.3(3)
C23 C7 C6 118.8(3)
C7 C8 C26 119.8(3)
C7 C8 C9 120.0(3)
C26 C8 C9 118.9(3)
C1 C9 C10 118.9(3)
C1 C9 C8 117.6(3)
C10 C9 C8 121.1(3)
C11 C10 C28 120.1(3)
C11 C10 C9 119.1(3)
C28 C10 C9 118.9(3)
C10 C11 C12 120.8(3)
C10 C11 C31 119.2(3)
C12 C11 C31 118.7(3)
C2 C12 C11 118.5(3)
C2 C12 C13 117.1(3)
C11 C12 C13 121.2(3)
C33 C13 C14 120.1(3)
C33 C13 C12 118.5(3)
C14 C13 C12 120.2(3)
C13 C14 C15 120.2(3)
C13 C14 C36 119.4(3)
C15 C14 C36 118.9(3)
C3 C15 C14 117.3(3)
C3 C15 C16 118.8(3)
C14 C15 C16 121.4(3)
C38 C16 C17 119.8(3)
C38 C16 C15 118.8(3)
C17 C16 C15 120.0(3)
C41 C17 C16 119.9(3)
C41 C17 C18 118.7(3)
C16 C17 C18 119.7(3)
C4 C18 C19 118.0(3)
C4 C18 C17 118.5(3)
C19 C18 C17 120.6(3)
C43 C19 C18 119.8(3)
C43 C19 C20 118.5(3)
C18 C19 C20 120.5(3)
C21 C20 C6 118.7(3)
C21 C20 C19 121.0(3)
C6 C20 C19 119.0(3)
C20 C21 C45 120.2(3)
C20 C21 C22 119.2(3)
C45 C21 C22 120.3(3)
C49 C22 C23 120.1(3)
C49 C22 C21 118.5(3)
C23 C22 C21 120.9(3)
C7 C23 C24 119.9(3)
C7 C23 C22 118.8(3)
C24 C23 C22 121.0(3)
C23 C24 C52 116.8(3)
C23 C24 C25 119.3(3)
C52 C24 C25 123.6(3)
C26 C25 C53 118.4(3)
C26 C25 C24 118.6(3)
C53 C25 C24 122.7(3)
C25 C26 C8 120.4(3)
C25 C26 C27 120.2(3)
C8 C26 C27 119.1(3)
C56 C27 C26 119.7(3)
C56 C27 C28 118.6(3)
C26 C27 C28 121.3(3)
C29 C28 C10 120.3(3)
C29 C28 C27 120.8(3)
C10 C28 C27 118.7(3)
C59 C29 C28 118.3(3)
C59 C29 C30 122.1(3)
C28 C29 C30 119.5(3)
C31 C30 C60 117.4(3)
C31 C30 C29 118.5(3)
C60 C30 C29 123.5(3)
C30 C31 C11 120.7(3)
C30 C31 C32 121.1(3)
C11 C31 C32 118.1(3)
C63 C32 C33 120.5(3)
C63 C32 C31 117.7(3)
C33 C32 C31 121.3(3)
C13 C33 C32 119.8(3)
C13 C33 C34 119.6(3)
C32 C33 C34 120.3(3)
C66 C34 C33 117.5(3)
C66 C34 C35 123.1(3)
C33 C34 C35 119.1(3)
C36 C35 C67 117.5(3)
C36 C35 C34 118.9(3)
C67 C35 C34 123.0(3)
C35 C36 C37 121.1(3)
C35 C36 C14 120.6(3)
C37 C36 C14 118.0(3)
C70 C37 C36 118.3(3)
C70 C37 C38 118.9(3)
C36 C37 C38 122.0(3)
C16 C38 C39 121.1(3)
C16 C38 C37 118.3(3)
C39 C38 C37 120.2(3)
C73 C39 C38 118.2(3)
C73 C39 C40 123.2(3)
C38 C39 C40 118.4(3)
C74 C40 C41 117.3(3)
C74 C40 C39 123.3(3)
C41 C40 C39 118.9(3)
C17 C41 C42 119.4(3)
C17 C41 C40 120.3(3)
C42 C41 C40 120.2(3)
C77 C42 C41 118.9(3)
C77 C42 C43 119.4(3)
C41 C42 C43 121.1(3)
C19 C43 C44 121.2(3)
C19 C43 C42 118.2(3)
C44 C43 C42 120.3(3)
C80 C44 C43 118.4(3)
C80 C44 C45 122.3(3)
C43 C44 C45 119.0(3)
C46 C45 C21 117.8(3)
C46 C45 C44 123.7(3)
C21 C45 C44 118.4(3)
C47 C46 C45 120.4(3)
C47 C46 H1 119.8
C45 C46 H1 119.8
C49 C47 C46 121.8(3)
C49 C47 C48 120.7(3)
C46 C47 C48 117.5(3)
O9 C48 N5 121.3(3)
O9 C48 C47 123.7(3)
N5 C48 C47 115.0(3)
C47 C49 C22 119.9(3)
C47 C49 C50 121.7(3)
C22 C49 C50 118.4(3)
C52 C50 C49 121.0(3)
C52 C50 C51 120.0(3)
C49 C50 C51 118.9(3)
O10 C51 N5 119.5(3)
O10 C51 C50 123.1(3)
N5 C51 C50 117.3(3)
C50 C52 C24 121.5(3)
C50 C52 H2 119.2
C24 C52 H2 119.2
C54 C53 C25 120.8(3)
C54 C53 H3 119.6
C25 C53 H3 119.6
C53 C54 C56 120.8(3)
C53 C54 C55 118.4(3)
C56 C54 C55 120.6(3)
O1 C55 N1 120.7(3)
O1 C55 C54 123.1(3)
N1 C55 C54 116.1(3)
C57 C56 C27 120.2(3)
C57 C56 C54 120.6(3)
C27 C56 C54 119.1(3)
C56 C57 C59 120.8(3)
C56 C57 C58 120.5(3)
C59 C57 C58 118.7(3)
O2 C58 N1 120.5(3)
O2 C58 C57 123.1(3)
N1 C58 C57 116.4(3)
C57 C59 C29 120.7(3)
C57 C59 H4 119.7
C29 C59 H4 119.7
C61 C60 C30 121.7(3)
C61 C60 H5 119.1
C30 C60 H5 119.1
C60 C61 C63 120.8(3)
C60 C61 C62 118.7(3)
C63 C61 C62 120.4(3)
O3 C62 N2 121.2(3)
O3 C62 C61 123.1(3)
N2 C62 C61 115.7(3)
C61 C63 C32 120.7(3)
C61 C63 C64 121.9(3)
C32 C63 C64 117.2(3)
C66 C64 C63 122.7(3)
C66 C64 C65 118.5(3)
C63 C64 C65 118.7(3)
O4 C65 N2 119.7(3)
O4 C65 C64 122.8(3)
N2 C65 C64 117.5(3)
C64 C66 C34 120.8(3)
C64 C66 H6 119.6
C34 C66 H6 119.6
C68 C67 C35 121.2(3)
C68 C67 H7 119.4
C35 C67 H7 119.4
C67 C68 C70 122.0(3)
C67 C68 C69 119.2(3)
C70 C68 C69 118.9(3)
O5 C69 N3 121.8(3)
O5 C69 C68 121.2(3)
N3 C69 C68 117.0(3)
C68 C70 C37 118.6(3)
C68 C70 C71 121.3(3)
C37 C70 C71 120.0(3)
C73 C71 C70 120.3(3)
C73 C71 C72 118.9(3)
C70 C71 C72 120.7(3)
O6 C72 N3 120.7(3)
O6 C72 C71 123.9(3)
N3 C72 C71 115.4(3)
C71 C73 C39 121.5(3)
C71 C73 H8 119.3
C39 C73 H8 119.3
C75 C74 C40 122.6(3)
C75 C74 H9 118.7
C40 C74 H9 118.7
C74 C75 C77 120.6(3)
C74 C75 C76 120.3(3)
C77 C75 C76 118.9(3)
O7 C76 N4 119.8(3)
O7 C76 C75 122.0(3)
N4 C76 C75 118.2(3)
C42 C77 C75 119.8(3)
C42 C77 C78 118.8(3)
C75 C77 C78 121.4(3)
C80 C78 C77 120.3(3)
C80 C78 C79 120.1(3)
C77 C78 C79 119.5(3)
O8 C79 N4 120.5(3)
O8 C79 C78 122.5(3)
N4 C79 C78 117.0(3)
C78 C80 C44 122.0(3)
C78 C80 H10 119.0
C44 C80 H10 119.0
C86 C81 C82 123.6(3)
C86 C81 N1 118.4(3)
C82 C81 N1 118.0(3)
C81 C82 C83 116.5(3)
C81 C82 C87 123.2(3)
C83 C82 C87 120.2(3)
C84 C83 C82 120.4(4)
C84 C83 H11 119.8
C82 C83 H11 119.8
C83 C84 C85 121.3(3)
C83 C84 H12 119.3
C85 C84 H12 119.3
C84 C85 C86 120.8(3)
C84 C85 H13 119.6
C86 C85 H13 119.6
C81 C86 C85 117.4(3)
C81 C86 C92 123.0(3)
C85 C86 C92 119.6(3)
C82 C87 C88 109.9(4)
C82 C87 C89 111.2(4)
C88 C87 C89 110.4(6)
C82 C87 C91 112.1(10)
C82 C87 C90 111.1(8)
C91 C87 C90 104.1(10)
C82 C87 H14 108.4
C88 C87 H14 108.4
C89 C87 H14 108.4
C82 C87 H15 109.8
C91 C87 H15 109.8
C90 C87 H15 109.8
C87 C88 H16 109.5
C87 C88 H17 109.5
H16 C88 H17 109.5
C87 C88 H18 109.5
H16 C88 H18 109.5
H17 C88 H18 109.5
C87 C89 H19 109.5
C87 C89 H20 109.5
H19 C89 H20 109.5
C87 C89 H21 109.5
H19 C89 H21 109.5
H20 C89 H21 109.5
C87 C90 H22 109.5
C87 C90 H23 109.5
H22 C90 H23 109.5
C87 C90 H24 109.5
H22 C90 H24 109.5
H23 C90 H24 109.5
C87 C91 H25 109.5
C87 C91 H26 109.5
H25 C91 H26 109.5
C87 C91 H27 109.5
H25 C91 H27 109.5
H26 C91 H27 109.5
C86 C92 C93 113.3(5)
C86 C92 C94 110.2(5)
C93 C92 C94 108.4(7)
C86 C92 C95 112.5(15)
C86 C92 C96 126.0(18)
C95 C92 C96 105.6(15)
C86 C92 H28 108.3
C93 C92 H28 108.3
C94 C92 H28 108.3
C86 C92 H29 103.4
C95 C92 H29 103.4
C96 C92 H29 103.4
C92 C93 H30 109.5
C92 C93 H31 109.5
H30 C93 H31 109.5
C92 C93 H32 109.5
H30 C93 H32 109.5
H31 C93 H32 109.5
C92 C94 H33 109.5
C92 C94 H34 109.5
H33 C94 H34 109.5
C92 C94 H35 109.5
H33 C94 H35 109.5
H34 C94 H35 109.5
C92 C95 H36 109.5
C92 C95 H37 109.5
H36 C95 H37 109.5
C92 C95 H38 109.5
H36 C95 H38 109.5
H37 C95 H38 109.5
C92 C96 H39 109.5
C92 C96 H40 109.5
H39 C96 H40 109.5
C92 C96 H41 109.5
H39 C96 H41 109.5
H40 C96 H41 109.5
C98 C97 C102 122.4(3)
C98 C97 N2 119.1(3)
C102 C97 N2 118.2(4)
C99 C98 C97 116.8(4)
C99 C98 C103 122.2(4)
C97 C98 C103 121.0(3)
C100 C99 C98 121.1(4)
C100 C99 H42 119.4
C98 C99 H42 119.4
C99 C100 C101 121.7(4)
C99 C100 H43 119.2
C101 C100 H43 119.2
C100 C101 C102 120.3(4)
C100 C101 H44 119.9
C102 C101 H44 119.9
C101 C102 C97 117.6(4)
C101 C102 C106 120.1(4)
C97 C102 C106 122.2(3)
C98 C103 C105 114.2(3)
C98 C103 C104 112.6(3)
C105 C103 C104 109.4(4)
C98 C103 H45 106.7
C105 C103 H45 106.7
C104 C103 H45 106.7
C103 C104 H46 109.5
C103 C104 H47 109.5
H46 C104 H47 109.5
C103 C104 H48 109.5
H46 C104 H48 109.5
H47 C104 H48 109.5
C103 C105 H49 109.5
C103 C105 H50 109.5
H49 C105 H50 109.5
C103 C105 H51 109.5
H49 C105 H51 109.5
H50 C105 H51 109.5
C108 C106 C107 114.3(6)
C108 C106 C102 112.2(5)
C107 C106 C102 112.4(5)
C102 C106 C109 115.4(5)
C102 C106 C110 107.4(6)
C109 C106 C110 106.4(8)
C108 C106 H52 105.7
C107 C106 H52 105.7
C102 C106 H52 105.7
C102 C106 H53 109.1
C109 C106 H53 109.1
C110 C106 H53 109.1
C106 C107 H54 109.5
C106 C107 H55 109.5
H54 C107 H55 109.5
C106 C107 H56 109.5
H54 C107 H56 109.5
H55 C107 H56 109.5
C106 C108 H57 109.5
C106 C108 H58 109.5
H57 C108 H58 109.5
C106 C108 H59 109.5
H57 C108 H59 109.5
H58 C108 H59 109.5
C106 C109 H60 109.5
C106 C109 H61 109.5
H60 C109 H61 109.5
C106 C109 H62 109.5
H60 C109 H62 109.5
H61 C109 H62 109.5
C106 C110 H63 109.5
C106 C110 H64 109.5
H63 C110 H64 109.5
C106 C110 H65 109.5
H63 C110 H65 109.5
H64 C110 H65 109.5
C112 C111 C116 122.4(3)
C112 C111 N3 119.2(3)
C116 C111 N3 118.2(3)
C111 C112 C113 117.6(4)
C111 C112 C117 121.8(3)
C113 C112 C117 120.7(4)
C114 C113 C112 121.2(4)
C114 C113 H66 119.4
C112 C113 H66 119.4
C113 C114 C115 120.2(3)
C113 C114 H67 119.9
C115 C114 H67 119.9
C114 C115 C116 120.5(4)
C114 C115 H68 119.8
C116 C115 H68 119.8
C115 C116 C111 118.1(3)
C115 C116 C122 119.6(3)
C111 C116 C122 122.3(3)
C112 C117 C119 113.6(4)
C112 C117 C118 112.2(4)
C119 C117 C118 112.0(5)
C112 C117 C121 109.5(12)
C112 C117 C120 103.6(10)
C121 C117 C120 113.1(18)
C112 C117 H69 106.1
C119 C117 H69 106.1
C118 C117 H69 106.1
C112 C117 H70 110.1
C121 C117 H70 110.1
C120 C117 H70 110.1
C117 C118 H71 109.5
C117 C118 H72 109.5
H71 C118 H72 109.5
C117 C118 H73 109.5
H71 C118 H73 109.5
H72 C118 H73 109.5
C117 C119 H74 109.5
C117 C119 H75 109.5
H74 C119 H75 109.5
C117 C119 H76 109.5
H74 C119 H76 109.5
H75 C119 H76 109.5
C117 C120 H77 109.5
C117 C120 H78 109.5
H77 C120 H78 109.5
C117 C120 H79 109.5
H77 C120 H79 109.5
H78 C120 H79 109.5
C117 C121 H80 109.5
C117 C121 H81 109.5
H80 C121 H81 109.5
C117 C121 H82 109.5
H80 C121 H82 109.5
H81 C121 H82 109.5
C123 C122 C124 112.0(4)
C123 C122 C116 111.7(3)
C124 C122 C116 110.6(3)
C123 C122 H83 107.4
C124 C122 H83 107.4
C116 C122 H83 107.4
C122 C123 H84 109.5
C122 C123 H85 109.5
H84 C123 H85 109.5
C122 C123 H86 109.5
H84 C123 H86 109.5
H85 C123 H86 109.5
C122 C124 H87 109.5
C122 C124 H88 109.5
H87 C124 H88 109.5
C122 C124 H89 109.5
H87 C124 H89 109.5
H88 C124 H89 109.5
C126 C125 C130 122.3(4)
C126 C125 N4 119.6(4)
C130 C125 N4 118.1(4)
C125 C126 C127 117.2(5)
C125 C126 C131 121.5(4)
C127 C126 C131 121.3(5)
C128 C127 C126 119.7(5)
C128 C127 H90 120.2
C126 C127 H90 120.2
C129 C128 C127 121.7(5)
C129 C128 H91 119.2
C127 C128 H91 119.2
C128 C129 C130 121.5(5)
C128 C129 H92 119.2
C130 C129 H92 119.2
C129 C130 C125 117.7(5)
C129 C130 C134 120.1(5)
C125 C130 C134 122.2(4)
C132 C131 C133 104.6(7)
C132 C131 C126 111.8(6)
C133 C131 C126 110.3(6)
C132 C131 H93 110.0
C133 C131 H93 110.0
C126 C131 H93 110.0
C131 C132 H94 109.5
C131 C132 H95 109.5
H94 C132 H95 109.5
C131 C132 H96 109.5
H94 C132 H96 109.5
H95 C132 H96 109.5
C131 C133 H97 109.5
C131 C133 H98 109.5
H97 C133 H98 109.5
C131 C133 H99 109.5
H97 C133 H99 109.5
H98 C133 H99 109.5
C136 C134 C130 114.3(5)
C136 C134 C135 109.6(5)
C130 C134 C135 110.4(4)
C136 C134 H100 107.4
C130 C134 H100 107.4
C135 C134 H100 107.4
C134 C135 H101 109.5
C134 C135 H102 109.5
H101 C135 H102 109.5
C134 C135 H103 109.5
H101 C135 H103 109.5
H102 C135 H103 109.5
C134 C136 H104 109.5
C134 C136 H105 109.5
H104 C136 H105 109.5
C134 C136 H106 109.5
H104 C136 H106 109.5
H105 C136 H106 109.5
C142 C137 C138 123.2(3)
C142 C137 N5 119.0(3)
C138 C137 N5 117.8(3)
C137 C138 C139 116.1(3)
C137 C138 C143 123.4(3)
C139 C138 C143 120.5(4)
C140 C139 C138 121.2(4)
C140 C139 H107 119.4
C138 C139 H107 119.4
C139 C140 C141 121.0(3)
C139 C140 H108 119.5
C141 C140 H108 119.5
C140 C141 C142 121.0(3)
C140 C141 H109 119.5
C142 C141 H109 119.5
C137 C142 C141 117.5(3)
C137 C142 C148 122.5(3)
C141 C142 C148 120.1(3)
C145 C143 C138 124.2(6)
C146 C143 C138 115.5(6)
C146 C143 C147 101.5(7)
C138 C143 C147 106.1(5)
C145 C143 C144 100.7(9)
C138 C143 C144 109.1(6)
C145 C143 H110 107.2
C138 C143 H110 107.2
C144 C143 H110 107.2
C146 C143 H111 111.0
C138 C143 H111 111.0
C147 C143 H111 111.0
C143 C144 H112 109.5
C143 C144 H113 109.5
H112 C144 H113 109.5
C143 C144 H114 109.5
H112 C144 H114 109.5
H113 C144 H114 109.5
C143 C145 H115 109.5
C143 C145 H116 109.5
H115 C145 H116 109.5
C143 C145 H117 109.5
H115 C145 H117 109.5
H116 C145 H117 109.5
C143 C146 H118 109.5
C143 C146 H119 109.5
H118 C146 H119 109.5
C143 C146 H120 109.5
H118 C146 H120 109.5
H119 C146 H120 109.5
C143 C147 H121 109.5
C143 C147 H122 109.5
H121 C147 H122 109.5
C143 C147 H123 109.5
H121 C147 H123 109.5
H122 C147 H123 109.5
C149 C148 C142 112.2(4)
C149 C148 C150 111.5(4)
C142 C148 C150 111.0(3)
C149 C148 H124 107.3
C142 C148 H124 107.3
C150 C148 H124 107.3
C148 C149 H125 109.5
C148 C149 H126 109.5
H125 C149 H126 109.5
C148 C149 H127 109.5
H125 C149 H127 109.5
H126 C149 H127 109.5
C148 C150 H128 109.5
C148 C150 H129 109.5
H128 C150 H129 109.5
C148 C150 H130 109.5
H128 C150 H130 109.5
H129 C150 H130 109.5

loop_
_geom_bond_atom_site_label_1
_geom_bond_atom_site_label_2
_geom_bond_distance
O1 C55 1.202(4)
O2 C58 1.217(4)
O3 C62 1.203(4)
O4 C65 1.210(4)
O5 C69 1.212(4)
O6 C72 1.208(4)
O7 C76 1.228(4)
O8 C79 1.220(4)
O9 C48 1.217(4)
O10 C51 1.221(4)
N1 C58 1.405(4)
N1 C55 1.412(4)
N1 C81 1.455(4)
N2 C62 1.407(4)
N2 C65 1.411(4)
N2 C97 1.436(4)
N3 C69 1.387(5)
N3 C72 1.418(4)
N3 C111 1.450(4)
N4 C76 1.387(4)
N4 C79 1.416(4)
N4 C125 1.437(5)
N5 C51 1.400(5)
N5 C48 1.407(4)
N5 C137 1.453(4)
C1 C9 1.373(5)
C1 C5 1.424(5)
C1 C2 1.439(4)
C2 C12 1.378(5)
C2 C3 1.403(5)
C3 C15 1.396(4)
C3 C4 1.429(4)
C4 C18 1.369(5)
C4 C5 1.428(4)
C5 C6 1.383(4)
C6 C7 1.421(4)
C6 C20 1.432(5)
C7 C8 1.412(5)
C7 C23 1.417(4)
C8 C26 1.420(5)
C8 C9 1.435(4)
C9 C10 1.435(5)
C10 C11 1.414(4)
C10 C28 1.429(5)
C11 C12 1.430(5)
C11 C31 1.439(5)
C12 C13 1.437(4)
C13 C33 1.415(5)
C13 C14 1.420(5)
C14 C15 1.424(4)
C14 C36 1.434(4)
C15 C16 1.425(5)
C16 C38 1.420(4)
C16 C17 1.423(4)
C17 C41 1.412(5)
C17 C18 1.429(4)
C18 C19 1.425(4)
C19 C43 1.410(5)
C19 C20 1.441(4)
C20 C21 1.399(4)
C21 C45 1.424(5)
C21 C22 1.435(4)
C22 C49 1.403(4)
C22 C23 1.425(5)
C23 C24 1.421(5)
C24 C52 1.427(4)
C24 C25 1.450(5)
C25 C26 1.414(4)
C25 C53 1.421(5)
C26 C27 1.436(5)
C27 C56 1.401(5)
C27 C28 1.441(4)
C28 C29 1.410(5)
C29 C59 1.407(5)
C29 C30 1.464(4)
C30 C31 1.411(5)
C30 C60 1.419(5)
C31 C32 1.452(4)
C32 C63 1.406(5)
C32 C33 1.421(5)
C33 C34 1.439(4)
C34 C66 1.412(5)
C34 C35 1.456(4)
C35 C36 1.401(5)
C35 C67 1.409(4)
C36 C37 1.424(5)
C37 C70 1.413(4)
C37 C38 1.442(4)
C38 C39 1.429(5)
C39 C73 1.411(4)
C39 C40 1.458(4)
C40 C74 1.412(5)
C40 C41 1.440(4)
C41 C42 1.428(4)
C42 C77 1.410(5)
C42 C43 1.438(4)
C43 C44 1.415(4)
C44 C80 1.392(5)
C44 C45 1.472(4)
C45 C46 1.406(4)
C46 C47 1.386(5)
C46 H1 0.9500
C47 C49 1.381(5)
C47 C48 1.499(4)
C49 C50 1.426(4)
C50 C52 1.384(5)
C50 C51 1.470(5)
C52 H2 0.9500
C53 C54 1.383(5)
C53 H3 0.9500
C54 C56 1.425(4)
C54 C55 1.480(5)
C56 C57 1.398(5)
C57 C59 1.404(4)
C57 C58 1.493(5)
C59 H4 0.9500
C60 C61 1.377(4)
C60 H5 0.9500
C61 C63 1.393(5)
C61 C62 1.505(5)
C63 C64 1.433(4)
C64 C66 1.365(5)
C64 C65 1.482(5)
C66 H6 0.9500
C67 C68 1.348(5)
C67 H7 0.9500
C68 C70 1.401(5)
C68 C69 1.500(4)
C70 C71 1.417(5)
C71 C73 1.396(5)
C71 C72 1.483(4)
C73 H8 0.9500
C74 C75 1.350(5)
C74 H9 0.9500
C75 C77 1.419(4)
C75 C76 1.471(5)
C77 C78 1.428(4)
C78 C80 1.385(5)
C78 C79 1.465(5)
C80 H10 0.9500
C81 C86 1.384(5)
C81 C82 1.400(5)
C82 C83 1.424(5)
C82 C87 1.509(5)
C83 C84 1.365(6)
C83 H11 0.9500
C84 C85 1.377(6)
C84 H12 0.9500
C85 C86 1.398(5)
C85 H13 0.9500
C86 C92 1.502(5)
C87 C88 1.530(7)
C87 C89 1.536(8)
C87 C91 1.550(13)
C87 C90 1.571(12)
C87 H14 1.0000
C87 H15 1.0000
C88 H16 0.9800
C88 H17 0.9800
C88 H18 0.9800
C89 H19 0.9800
C89 H20 0.9800
C89 H21 0.9800
C90 H22 0.9800
C90 H23 0.9800
C90 H24 0.9800
C91 H25 0.9800
C91 H26 0.9800
C91 H27 0.9800
C92 C93 1.508(7)
C92 C94 1.515(8)
C92 C95 1.519(14)
C92 C96 1.525(15)
C92 H28 1.0000
C92 H29 1.0000
C93 H30 0.9800
C93 H31 0.9800
C93 H32 0.9800
C94 H33 0.9800
C94 H34 0.9800
C94 H35 0.9800
C95 H36 0.9800
C95 H37 0.9800
C95 H38 0.9800
C96 H39 0.9800
C96 H40 0.9800
C96 H41 0.9800
C97 C98 1.408(6)
C97 C102 1.414(6)
C98 C99 1.401(5)
C98 C103 1.487(5)
C99 C100 1.368(6)
C99 H42 0.9500
C100 C101 1.378(6)
C100 H43 0.9500
C101 C102 1.394(5)
C101 H44 0.9500
C102 C106 1.532(6)
C103 C105 1.532(6)
C103 C104 1.548(5)
C103 H45 1.0000
C104 H46 0.9800
C104 H47 0.9800
C104 H48 0.9800
C105 H49 0.9800
C105 H50 0.9800
C105 H51 0.9800
C106 C108 1.482(13)
C106 C107 1.521(9)
C106 C109 1.539(14)
C106 C110 1.575(18)
C106 H52 1.0000
C106 H53 1.0000
C107 H54 0.9800
C107 H55 0.9800
C107 H56 0.9800
C108 H57 0.9800
C108 H58 0.9800
C108 H59 0.9800
C109 H60 0.9800
C109 H61 0.9800
C109 H62 0.9800
C110 H63 0.9800
C110 H64 0.9800
C110 H65 0.9800
C111 C112 1.384(5)
C111 C116 1.391(5)
C112 C113 1.391(5)
C112 C117 1.515(6)
C113 C114 1.374(6)
C113 H66 0.9500
C114 C115 1.378(6)
C114 H67 0.9500
C115 C116 1.390(5)
C115 H68 0.9500
C116 C122 1.538(5)
C117 C119 1.516(7)
C117 C118 1.522(7)
C117 C121 1.526(16)
C117 C120 1.569(15)
C117 H69 1.0000
C117 H70 1.0000
C118 H71 0.9800
C118 H72 0.9800
C118 H73 0.9800
C119 H74 0.9800
C119 H75 0.9800
C119 H76 0.9800
C120 H77 0.9800
C120 H78 0.9800
C120 H79 0.9800
C121 H80 0.9800
C121 H81 0.9800
C121 H82 0.9800
C122 C123 1.504(6)
C122 C124 1.535(6)
C122 H83 1.0000
C123 H84 0.9800
C123 H85 0.9800
C123 H86 0.9800
C124 H87 0.9800
C124 H88 0.9800
C124 H89 0.9800
C125 C126 1.383(7)
C125 C130 1.415(6)
C126 C127 1.426(7)
C126 C131 1.518(8)
C127 C128 1.371(8)
C127 H90 0.9500
C128 C129 1.356(8)
C128 H91 0.9500
C129 C130 1.367(6)
C129 H92 0.9500
C130 C134 1.493(7)
C131 C132 1.510(10)
C131 C133 1.512(10)
C131 H93 1.0000
C132 H94 0.9800
C132 H95 0.9800
C132 H96 0.9800
C133 H97 0.9800
C133 H98 0.9800
C133 H99 0.9800
C134 C136 1.474(7)
C134 C135 1.581(7)
C134 H100 1.0000
C135 H101 0.9800
C135 H102 0.9800
C135 H103 0.9800
C136 H104 0.9800
C136 H105 0.9800
C136 H106 0.9800
C137 C142 1.381(5)
C137 C138 1.399(5)
C138 C139 1.414(5)
C138 C143 1.505(6)
C139 C140 1.354(6)
C139 H107 0.9500
C140 C141 1.364(6)
C140 H108 0.9500
C141 C142 1.393(5)
C141 H109 0.9500
C142 C148 1.527(5)
C143 C145 1.445(11)
C143 C146 1.456(10)
C143 C147 1.601(10)
C143 C144 1.605(12)
C143 H110 1.0000
C143 H111 1.0000
C144 H112 0.9800
C144 H113 0.9800
C144 H114 0.9800
C145 H115 0.9800
C145 H116 0.9800
C145 H117 0.9800
C146 H118 0.9800
C146 H119 0.9800
C146 H120 0.9800
C147 H121 0.9800
C147 H122 0.9800
C147 H123 0.9800
C148 C149 1.503(6)
C148 C150 1.533(6)
C148 H124 1.0000
C149 H125 0.9800
C149 H126 0.9800
C149 H127 0.9800
C150 H128 0.9800
C150 H129 0.9800
C150 H130 0.9800

loop_
_geom_torsion_atom_site_label_1
_geom_torsion_atom_site_label_2
_geom_torsion_atom_site_label_3
_geom_torsion_atom_site_label_4
_geom_torsion
C9 C1 C2 C12 1.8(5)
C5 C1 C2 C12 147.0(3)
C9 C1 C2 C3 -145.9(3)
C5 C1 C2 C3 -0.8(4)
C12 C2 C3 C15 -0.6(5)
C1 C2 C3 C15 146.5(3)
C12 C2 C3 C4 -145.0(3)
C1 C2 C3 C4 2.1(4)
C15 C3 C4 C18 0.1(5)
C2 C3 C4 C18 145.2(3)
C15 C3 C4 C5 -147.5(3)
C2 C3 C4 C5 -2.5(4)
C9 C1 C5 C6 -1.7(5)
C2 C1 C5 C6 -146.6(3)
C9 C1 C5 C4 144.2(3)
C2 C1 C5 C4 -0.7(4)
C18 C4 C5 C6 0.0(5)
C3 C4 C5 C6 147.8(3)
C18 C4 C5 C1 -145.8(3)
C3 C4 C5 C1 2.0(4)
C1 C5 C6 C7 -9.9(4)
C4 C5 C6 C7 -151.7(3)
C1 C5 C6 C20 151.4(3)
C4 C5 C6 C20 9.6(4)
C5 C6 C7 C8 10.7(4)
C20 C6 C7 C8 -150.2(3)
C5 C6 C7 C23 178.7(3)
C20 C6 C7 C23 17.9(4)
C23 C7 C8 C26 -1.8(4)
C6 C7 C8 C26 166.2(3)
C23 C7 C8 C9 -168.2(3)
C6 C7 C8 C9 -0.2(5)
C5 C1 C9 C10 -150.6(3)
C2 C1 C9 C10 -10.4(5)
C5 C1 C9 C8 12.1(5)
C2 C1 C9 C8 152.3(3)
C7 C8 C9 C1 -11.1(4)
C26 C8 C9 C1 -177.7(3)
C7 C8 C9 C10 151.3(3)
C26 C8 C9 C10 -15.3(4)
C1 C9 C10 C11 10.0(5)
C8 C9 C10 C11 -152.2(3)
C1 C9 C10 C28 174.7(3)
C8 C9 C10 C28 12.5(5)
C28 C10 C11 C12 -165.6(3)
C9 C10 C11 C12 -1.0(5)
C28 C10 C11 C31 0.8(5)
C9 C10 C11 C31 165.3(3)
C3 C2 C12 C11 150.3(3)
C1 C2 C12 C11 7.2(5)
C3 C2 C12 C13 -9.8(5)
C1 C2 C12 C13 -153.0(3)
C10 C11 C12 C2 -7.5(5)
C31 C11 C12 C2 -173.9(3)
C10 C11 C12 C13 151.8(3)
C31 C11 C12 C13 -14.6(5)
C2 C12 C13 C33 176.5(3)
C11 C12 C13 C33 16.9(5)
C2 C12 C13 C14 8.8(5)
C11 C12 C13 C14 -150.8(3)
C33 C13 C14 C15 -165.1(3)
C12 C13 C14 C15 2.3(5)
C33 C13 C14 C36 0.4(5)
C12 C13 C14 C36 167.9(3)
C2 C3 C15 C14 11.9(5)
C4 C3 C15 C14 152.7(3)
C2 C3 C15 C16 -150.5(3)
C4 C3 C15 C16 -9.7(4)
C13 C14 C15 C3 -12.6(5)
C36 C14 C15 C3 -178.2(3)
C13 C14 C15 C16 149.3(3)
C36 C14 C15 C16 -16.3(4)
C3 C15 C16 C38 176.6(3)
C14 C15 C16 C38 15.0(4)
C3 C15 C16 C17 10.1(4)
C14 C15 C16 C17 -151.5(3)
C38 C16 C17 C41 -2.1(5)
C15 C16 C17 C41 164.3(3)
C38 C16 C17 C18 -167.5(3)
C15 C16 C17 C18 -1.0(5)
C5 C4 C18 C19 -9.1(5)
C3 C4 C18 C19 -152.1(3)
C5 C4 C18 C17 151.9(3)
C3 C4 C18 C17 8.9(5)
C41 C17 C18 C4 -173.9(3)
C16 C17 C18 C4 -8.4(5)
C41 C17 C18 C19 -13.3(5)
C16 C17 C18 C19 152.2(3)
C4 C18 C19 C43 175.6(3)
C17 C18 C19 C43 15.0(5)
C4 C18 C19 C20 8.5(5)
C17 C18 C19 C20 -152.1(3)
C5 C6 C20 C21 -177.4(3)
C7 C6 C20 C21 -16.6(4)
C5 C6 C20 C19 -9.9(4)
C7 C6 C20 C19 150.9(3)
C43 C19 C20 C21 0.8(4)
C18 C19 C20 C21 168.1(3)
C43 C19 C20 C6 -166.4(3)
C18 C19 C20 C6 0.9(4)
C6 C20 C21 C45 177.4(3)
C19 C20 C21 C45 10.2(5)
C6 C20 C21 C22 2.4(4)
C19 C20 C21 C22 -164.9(3)
C20 C21 C22 C49 -178.0(3)
C45 C21 C22 C49 7.0(4)
C20 C21 C22 C23 10.4(4)
C45 C21 C22 C23 -164.7(3)
C8 C7 C23 C24 -10.9(4)
C6 C7 C23 C24 -179.1(3)
C8 C7 C23 C22 163.2(3)
C6 C7 C23 C22 -4.9(4)
C49 C22 C23 C7 179.4(3)
C21 C22 C23 C7 -9.1(4)
C49 C22 C23 C24 -6.5(5)
C21 C22 C23 C24 165.0(3)
C7 C23 C24 C52 -174.1(3)
C22 C23 C24 C52 11.9(4)
C7 C23 C24 C25 12.5(5)
C22 C23 C24 C25 -161.5(3)
C23 C24 C25 C26 -1.6(4)
C52 C24 C25 C26 -174.5(3)
C23 C24 C25 C53 171.6(3)
C52 C24 C25 C53 -1.3(5)
C53 C25 C26 C8 175.5(3)
C24 C25 C26 C8 -11.1(4)
C53 C25 C26 C27 -10.7(4)
C24 C25 C26 C27 162.7(3)
C7 C8 C26 C25 12.9(4)
C9 C8 C26 C25 179.4(3)
C7 C8 C26 C27 -161.0(3)
C9 C8 C26 C27 5.6(4)
C25 C26 C27 C56 4.9(5)
C8 C26 C27 C56 178.8(3)
C25 C26 C27 C28 -167.3(3)
C8 C26 C27 C28 6.6(5)
C11 C10 C28 C29 -10.6(5)
C9 C10 C28 C29 -175.2(3)
C11 C10 C28 C27 164.4(3)
C9 C10 C28 C27 -0.2(4)
C56 C27 C28 C29 -6.6(5)
C26 C27 C28 C29 165.7(3)
C56 C27 C28 C10 178.5(3)
C26 C27 C28 C10 -9.3(5)
C10 C28 C29 C59 -175.5(3)
C27 C28 C29 C59 9.7(5)
C10 C28 C29 C30 9.0(5)
C27 C28 C29 C30 -165.8(3)
C59 C29 C30 C31 -173.0(3)
C28 C29 C30 C31 2.3(5)
C59 C29 C30 C60 -1.7(6)
C28 C29 C30 C60 173.6(3)
C60 C30 C31 C11 175.9(3)
C29 C30 C31 C11 -12.2(5)
C60 C30 C31 C32 -8.2(5)
C29 C30 C31 C32 163.7(3)
C10 C11 C31 C30 10.8(5)
C12 C11 C31 C30 177.4(3)
C10 C11 C31 C32 -165.3(3)
C12 C11 C31 C32 1.4(5)
C30 C31 C32 C63 5.9(5)
C11 C31 C32 C63 -178.1(3)
C30 C31 C32 C33 -166.5(3)
C11 C31 C32 C33 9.5(5)
C14 C13 C33 C32 161.9(3)
C12 C13 C33 C32 -5.8(5)
C14 C13 C33 C34 -12.1(5)
C12 C13 C33 C34 -179.8(3)
C63 C32 C33 C13 -179.5(3)
C31 C32 C33 C13 -7.3(5)
C63 C32 C33 C34 -5.5(5)
C31 C32 C33 C34 166.7(3)
C13 C33 C34 C66 -175.3(3)
C32 C33 C34 C66 10.7(5)
C13 C33 C34 C35 11.3(5)
C32 C33 C34 C35 -162.7(3)
C66 C34 C35 C36 -171.8(3)
C33 C34 C35 C36 1.3(5)
C66 C34 C35 C67 0.0(5)
C33 C34 C35 C67 173.1(3)
C67 C35 C36 C37 -11.2(5)
C34 C35 C36 C37 161.1(3)
C67 C35 C36 C14 174.6(3)
C34 C35 C36 C14 -13.2(5)
C13 C14 C36 C35 12.5(5)
C15 C14 C36 C35 178.2(3)
C13 C14 C36 C37 -161.9(3)
C15 C14 C36 C37 3.8(4)
C35 C36 C37 C70 4.9(5)
C14 C36 C37 C70 179.2(3)
C35 C36 C37 C38 -164.7(3)
C14 C36 C37 C38 9.7(5)
C17 C16 C38 C39 -7.8(5)
C15 C16 C38 C39 -174.3(3)
C17 C16 C38 C37 165.2(3)
C15 C16 C38 C37 -1.4(4)
C70 C37 C38 C16 179.5(3)
C36 C37 C38 C16 -10.9(5)
C70 C37 C38 C39 -7.5(4)
C36 C37 C38 C39 162.1(3)
C16 C38 C39 C73 -176.6(3)
C37 C38 C39 C73 10.6(4)
C16 C38 C39 C40 7.4(4)
C37 C38 C39 C40 -165.4(3)
C73 C39 C40 C74 -1.8(5)
C38 C39 C40 C74 174.0(3)
C73 C39 C40 C41 -173.3(3)
C38 C39 C40 C41 2.4(4)
C16 C17 C41 C42 -164.4(3)
C18 C17 C41 C42 1.1(5)
C16 C17 C41 C40 12.1(5)
C18 C17 C41 C40 177.6(3)
C74 C40 C41 C17 175.8(3)
C39 C40 C41 C17 -12.2(5)
C74 C40 C41 C42 -7.7(5)
C39 C40 C41 C42 164.3(3)
C17 C41 C42 C77 -179.6(3)
C40 C41 C42 C77 3.8(5)
C17 C41 C42 C43 9.6(5)
C40 C41 C42 C43 -166.9(3)
C18 C19 C43 C44 -178.2(3)
C20 C19 C43 C44 -10.9(5)
C18 C19 C43 C42 -4.2(5)
C20 C19 C43 C42 163.1(3)
C77 C42 C43 C19 -178.7(3)
C41 C42 C43 C19 -8.0(5)
C77 C42 C43 C44 -4.6(5)
C41 C42 C43 C44 166.1(3)
C19 C43 C44 C80 -176.7(3)
C42 C43 C44 C80 9.4(5)
C19 C43 C44 C45 9.8(5)
C42 C43 C44 C45 -164.1(3)
C20 C21 C45 C46 172.7(3)
C22 C21 C45 C46 -12.3(5)
C20 C21 C45 C44 -11.1(5)
C22 C21 C45 C44 163.9(3)
C80 C44 C45 C46 4.0(5)
C43 C44 C45 C46 177.2(3)
C80 C44 C45 C21 -172.0(3)
C43 C44 C45 C21 1.2(5)
C21 C45 C46 C47 7.2(5)
C44 C45 C46 C47 -168.8(3)
C45 C46 C47 C49 3.4(5)
C45 C46 C47 C48 -178.8(3)
C51 N5 C48 O9 -179.2(3)
C137 N5 C48 O9 4.8(5)
C51 N5 C48 C47 1.3(5)
C137 N5 C48 C47 -174.6(3)
C49 C47 C48 O9 -175.5(3)
C46 C47 C48 O9 6.7(5)
C49 C47 C48 N5 4.0(5)
C46 C47 C48 N5 -173.8(3)
C46 C47 C49 C22 -9.0(5)
C48 C47 C49 C22 173.3(3)
C46 C47 C49 C50 169.7(3)
C48 C47 C49 C50 -8.0(5)
C23 C22 C49 C47 175.4(3)
C21 C22 C49 C47 3.7(4)
C23 C22 C49 C50 -3.4(4)
C21 C22 C49 C50 -175.0(3)
C47 C49 C50 C52 -171.1(3)
C22 C49 C50 C52 7.6(5)
C47 C49 C50 C51 6.7(5)
C22 C49 C50 C51 -174.6(3)
C48 N5 C51 O10 178.6(3)
C137 N5 C51 O10 -5.5(5)
C48 N5 C51 C50 -2.5(5)
C137 N5 C51 C50 173.4(3)
C52 C50 C51 O10 -4.7(5)
C49 C50 C51 O10 177.4(3)
C52 C50 C51 N5 176.4(3)
C49 C50 C51 N5 -1.5(5)
C49 C50 C52 C24 -1.9(5)
C51 C50 C52 C24 -179.7(3)
C23 C24 C52 C50 -7.8(5)
C25 C24 C52 C50 165.3(3)
C26 C25 C53 C54 7.6(5)
C24 C25 C53 C54 -165.6(3)
C25 C53 C54 C56 1.5(5)
C25 C53 C54 C55 176.3(3)
C58 N1 C55 O1 -177.6(3)
C81 N1 C55 O1 3.0(5)
C58 N1 C55 C54 2.2(5)
C81 N1 C55 C54 -177.2(3)
C53 C54 C55 O1 6.2(5)
C56 C54 C55 O1 -179.0(3)
C53 C54 C55 N1 -173.6(3)
C56 C54 C55 N1 1.2(5)
C26 C27 C56 C57 -172.8(3)
C28 C27 C56 C57 -0.4(5)
C26 C27 C56 C54 4.2(5)
C28 C27 C56 C54 176.6(3)
C53 C54 C56 C57 169.5(3)
C55 C54 C56 C57 -5.2(5)
C53 C54 C56 C27 -7.5(5)
C55 C54 C56 C27 177.9(3)
C27 C56 C57 C59 4.1(5)
C54 C56 C57 C59 -172.8(3)
C27 C56 C57 C58 -177.2(3)
C54 C56 C57 C58 5.9(5)
C55 N1 C58 O2 178.0(3)
C81 N1 C58 O2 -2.6(5)
C55 N1 C58 C57 -1.5(5)
C81 N1 C58 C57 177.9(3)
C56 C57 C58 O2 177.9(3)
C59 C57 C58 O2 -3.4(5)
C56 C57 C58 N1 -2.6(5)
C59 C57 C58 N1 176.1(3)
C56 C57 C59 C29 -1.0(5)
C58 C57 C59 C29 -179.7(3)
C28 C29 C59 C57 -5.9(5)
C30 C29 C59 C57 169.5(3)
C31 C30 C60 C61 4.0(5)
C29 C30 C60 C61 -167.4(3)
C30 C60 C61 C63 2.5(6)
C30 C60 C61 C62 179.5(3)
C65 N2 C62 O3 178.0(4)
C97 N2 C62 O3 0.5(6)
C65 N2 C62 C61 -0.3(6)
C97 N2 C62 C61 -177.7(3)
C60 C61 C62 O3 8.3(6)
C63 C61 C62 O3 -174.7(4)
C60 C61 C62 N2 -173.5(3)
C63 C61 C62 N2 3.5(5)
C60 C61 C63 C32 -4.9(6)
C62 C61 C63 C32 178.1(3)
C60 C61 C63 C64 170.5(3)
C62 C61 C63 C64 -6.5(5)
C33 C32 C63 C61 173.3(3)
C31 C32 C63 C61 0.8(5)
C33 C32 C63 C64 -2.3(5)
C31 C32 C63 C64 -174.8(3)
C61 C63 C64 C66 -170.5(4)
C32 C63 C64 C66 5.0(5)
C61 C63 C64 C65 6.0(5)
C32 C63 C64 C65 -178.4(3)
C62 N2 C65 O4 -179.7(4)
C97 N2 C65 O4 -2.1(6)
C62 N2 C65 C64 -0.1(6)
C97 N2 C65 C64 177.5(3)
C66 C64 C65 O4 -6.3(6)
C63 C64 C65 O4 176.9(4)
C66 C64 C65 N2 174.1(3)
C63 C64 C65 N2 -2.7(5)
C63 C64 C66 C34 0.5(6)
C65 C64 C66 C34 -176.1(3)
C33 C34 C66 C64 -8.2(5)
C35 C34 C66 C64 164.9(3)
C36 C35 C67 C68 7.6(5)
C34 C35 C67 C68 -164.4(3)
C35 C67 C68 C70 2.6(6)
C35 C67 C68 C69 -178.8(3)
C72 N3 C69 O5 173.1(4)
C111 N3 C69 O5 -0.1(5)
C72 N3 C69 C68 -6.1(5)
C111 N3 C69 C68 -179.4(3)
C67 C68 C69 O5 13.2(6)
C70 C68 C69 O5 -168.1(4)
C67 C68 C69 N3 -167.5(3)
C70 C68 C69 N3 11.1(5)
C67 C68 C70 C37 -9.1(5)
C69 C68 C70 C37 172.3(3)
C67 C68 C70 C71 167.1(3)
C69 C68 C70 C71 -11.6(5)
C36 C37 C70 C68 5.3(5)
C38 C37 C70 C68 175.2(3)
C36 C37 C70 C71 -170.9(3)
C38 C37 C70 C71 -1.1(5)
C68 C70 C71 C73 -169.8(3)
C37 C70 C71 C73 6.3(5)
C68 C70 C71 C72 6.6(5)
C37 C70 C71 C72 -177.3(3)
C69 N3 C72 O6 -179.2(4)
C111 N3 C72 O6 -6.2(5)
C69 N3 C72 C71 1.3(5)
C111 N3 C72 C71 174.2(3)
C73 C71 C72 O6 -4.2(6)
C70 C71 C72 O6 179.3(4)
C73 C71 C72 N3 175.4(3)
C70 C71 C72 N3 -1.2(5)
C70 C71 C73 C39 -3.0(5)
C72 C71 C73 C39 -179.5(3)
C38 C39 C73 C71 -5.5(5)
C40 C39 C73 C71 170.3(3)
C41 C40 C74 C75 4.6(5)
C39 C40 C74 C75 -167.0(3)
C40 C74 C75 C77 2.6(6)
C40 C74 C75 C76 178.3(3)
C79 N4 C76 O7 179.3(4)
C125 N4 C76 O7 2.1(6)
C79 N4 C76 C75 2.4(6)
C125 N4 C76 C75 -174.8(3)
C74 C75 C76 O7 8.1(6)
C77 C75 C76 O7 -176.2(4)
C74 C75 C76 N4 -175.0(3)
C77 C75 C76 N4 0.7(5)
C41 C42 C77 C75 3.4(5)
C43 C42 C77 C75 174.3(3)
C41 C42 C77 C78 -174.4(3)
C43 C42 C77 C78 -3.5(5)
C74 C75 C77 C42 -6.7(5)
C76 C75 C77 C42 177.5(3)
C74 C75 C77 C78 171.0(3)
C76 C75 C77 C78 -4.7(5)
C42 C77 C78 C80 6.8(5)
C75 C77 C78 C80 -171.0(3)
C42 C77 C78 C79 -176.6(3)
C75 C77 C78 C79 5.7(5)
C76 N4 C79 O8 -179.5(4)
C125 N4 C79 O8 -2.2(6)
C76 N4 C79 C78 -1.5(6)
C125 N4 C79 C78 175.8(4)
C80 C78 C79 O8 -7.9(6)
C77 C78 C79 O8 175.4(4)
C80 C78 C79 N4 174.1(4)
C77 C78 C79 N4 -2.6(6)
C77 C78 C80 C44 -1.9(6)
C79 C78 C80 C44 -178.6(4)
C43 C44 C80 C78 -6.2(5)
C45 C44 C80 C78 167.1(3)
C58 N1 C81 C86 -87.2(4)
C55 N1 C81 C86 92.3(4)
C58 N1 C81 C82 95.4(4)
C55 N1 C81 C82 -85.2(4)
C86 C81 C82 C83 0.1(5)
N1 C81 C82 C83 177.4(3)
C86 C81 C82 C87 -178.4(3)
N1 C81 C82 C87 -1.1(5)
C81 C82 C83 C84 -2.1(5)
C87 C82 C83 C84 176.4(3)
C82 C83 C84 C85 2.8(6)
C83 C84 C85 C86 -1.4(6)
C82 C81 C86 C85 1.3(5)
N1 C81 C86 C85 -176.1(3)
C82 C81 C86 C92 178.9(3)
N1 C81 C86 C92 1.6(5)
C84 C85 C86 C81 -0.7(5)
C84 C85 C86 C92 -178.4(3)
C81 C82 C87 C88 118.4(7)
C83 C82 C87 C88 -60.0(7)
C81 C82 C87 C89 -119.0(8)
C83 C82 C87 C89 62.6(8)
C81 C82 C87 C91 -92.6(11)
C83 C82 C87 C91 88.9(11)
C81 C82 C87 C90 151.4(10)
C83 C82 C87 C90 -27.0(10)
C81 C86 C92 C93 -114.2(7)
C85 C86 C92 C93 63.4(8)
C81 C86 C92 C94 124.2(10)
C85 C86 C92 C94 -58.2(10)
C81 C86 C92 C95 -87.0(19)
C85 C86 C92 C95 90.6(19)
C81 C86 C92 C96 141.7(13)
C85 C86 C92 C96 -40.7(14)
C62 N2 C97 C98 -99.1(4)
C65 N2 C97 C98 83.2(4)
C62 N2 C97 C102 86.7(4)
C65 N2 C97 C102 -91.0(4)
C102 C97 C98 C99 -1.8(5)
N2 C97 C98 C99 -175.7(3)
C102 C97 C98 C103 177.8(3)
N2 C97 C98 C103 3.9(5)
C97 C98 C99 C100 1.6(5)
C103 C98 C99 C100 -178.0(3)
C98 C99 C100 C101 -0.6(5)
C99 C100 C101 C102 -0.4(5)
C100 C101 C102 C97 0.2(5)
C100 C101 C102 C106 177.4(3)
C98 C97 C102 C101 0.9(5)
N2 C97 C102 C101 174.9(3)
C98 C97 C102 C106 -176.2(3)
N2 C97 C102 C106 -2.2(5)
C99 C98 C103 C105 34.1(5)
C97 C98 C103 C105 -145.4(4)
C99 C98 C103 C104 -91.4(4)
C97 C98 C103 C104 89.0(5)
C101 C102 C106 C108 -57.9(6)
C97 C102 C106 C108 119.1(6)
C101 C102 C106 C107 72.5(7)
C97 C102 C106 C107 -110.5(6)
C101 C102 C106 C109 42.0(9)
C97 C102 C106 C109 -141.1(9)
C101 C102 C106 C110 -76.6(8)
C97 C102 C106 C110 100.4(8)
C69 N3 C111 C112 -95.4(4)
C72 N3 C111 C112 90.8(4)
C69 N3 C111 C116 80.1(4)
C72 N3 C111 C116 -93.6(4)
C116 C111 C112 C113 -0.5(6)
N3 C111 C112 C113 174.8(3)
C116 C111 C112 C117 -178.8(4)
N3 C111 C112 C117 -3.5(5)
C111 C112 C113 C114 -1.0(6)
C117 C112 C113 C114 177.3(4)
C112 C113 C114 C115 2.5(6)
C113 C114 C115 C116 -2.5(6)
C114 C115 C116 C111 1.0(6)
C114 C115 C116 C122 179.6(3)
C112 C111 C116 C115 0.5(6)
N3 C111 C116 C115 -174.8(3)
C112 C111 C116 C122 -178.0(4)
N3 C111 C116 C122 6.6(5)
C111 C112 C117 C119 -141.6(6)
C113 C112 C117 C119 40.2(7)
C111 C112 C117 C118 90.1(7)
C113 C112 C117 C118 -88.1(7)
C111 C112 C117 C121 -109.7(16)
C113 C112 C117 C121 72.1(17)
C111 C112 C117 C120 129.3(14)
C113 C112 C117 C120 -48.9(15)
C115 C116 C122 C123 56.1(5)
C111 C116 C122 C123 -125.3(4)
C115 C116 C122 C124 -69.3(5)
C111 C116 C122 C124 109.3(4)
C76 N4 C125 C126 -90.7(4)
C79 N4 C125 C126 91.8(5)
C76 N4 C125 C130 90.4(4)
C79 N4 C125 C130 -87.1(4)
C130 C125 C126 C127 -0.9(6)
N4 C125 C126 C127 -179.7(3)
C130 C125 C126 C131 177.6(5)
N4 C125 C126 C131 -1.2(6)
C125 C126 C127 C128 0.5(7)
C131 C126 C127 C128 -178.0(5)
C126 C127 C128 C129 -0.3(8)
C127 C128 C129 C130 0.5(8)
C128 C129 C130 C125 -0.8(6)
C128 C129 C130 C134 178.8(4)
C126 C125 C130 C129 1.1(6)
N4 C125 C130 C129 179.9(3)
C126 C125 C130 C134 -178.6(4)
N4 C125 C130 C134 0.3(5)
C125 C126 C131 C132 132.6(6)
C127 C126 C131 C132 -48.9(8)
C125 C126 C131 C133 -111.4(6)
C127 C126 C131 C133 67.0(8)
C129 C130 C134 C136 -55.3(6)
C125 C130 C134 C136 124.4(5)
C129 C130 C134 C135 68.7(6)
C125 C130 C134 C135 -111.6(5)
C51 N5 C137 C142 -81.7(4)
C48 N5 C137 C142 94.6(4)
C51 N5 C137 C138 98.6(4)
C48 N5 C137 C138 -85.1(4)
C142 C137 C138 C139 0.8(6)
N5 C137 C138 C139 -179.6(3)
C142 C137 C138 C143 177.8(4)
N5 C137 C138 C143 -2.6(6)
C137 C138 C139 C140 1.1(6)
C143 C138 C139 C140 -176.0(4)
C138 C139 C140 C141 -2.3(7)
C139 C140 C141 C142 1.5(6)
C138 C137 C142 C141 -1.4(5)
N5 C137 C142 C141 178.9(3)
C138 C137 C142 C148 178.4(4)
N5 C137 C142 C148 -1.3(5)
C140 C141 C142 C137 0.3(6)
C140 C141 C142 C148 -179.5(4)
C137 C138 C143 C145 -126.3(11)
C139 C138 C143 C145 50.6(12)
C137 C138 C143 C146 154.8(8)
C139 C138 C143 C146 -28.3(9)
C137 C138 C143 C147 -93.6(6)
C139 C138 C143 C147 83.3(6)
C137 C138 C143 C144 115.5(8)
C139 C138 C143 C144 -67.6(8)
C137 C142 C148 C149 -120.1(4)
C141 C142 C148 C149 59.7(5)
C137 C142 C148 C150 114.4(4)
C141 C142 C148 C150 -65.8(5)
